data_1540549
loop_
_publ_author_name
'Wood, Christopher'
'Ronson, Tanya'
'McConnell, Anna'
'Roberts, Derrick A.'
'Nitschke, Jonathan'

_publ_section_title
;
 Dual stimuli-induced formation of a \m-hydroxido bridged
 [Zn9L5(\m-OH)6]12+half-pipe
;
_journal_name_full 'Chem. Sci.'
_journal_paper_doi 10.1039/C5SC03926F
_journal_year 2015
_chemical_formula_moiety
;
C180 H146 N30 O16 Zn9, 12(Cl O4), 11(C2 H3 N), 6(H2 O) 
;
_chemical_formula_sum 'C202 H191 Cl12 N41 O70 Zn9'
_chemical_formula_weight 5326.68
_space_group_crystal_system triclinic
_space_group_IT_number 2
_space_group_name_Hall '-P 1'
_space_group_name_H-M_alt 'P -1'
_symmetry_space_group_name_Hall '-P 1'
_symmetry_space_group_name_H-M 'P -1'
_atom_sites_solution_hydrogens mixed
_audit_creation_method SHELXL-2014/6
_audit_update_record
;
2015-07-01 deposited with the CCDC.
2015-11-11 downloaded from the CCDC.
;
_cell_angle_alpha 81.86(3)
_cell_angle_beta 81.60(3)
_cell_angle_gamma 75.35(3)
_cell_formula_units_Z 2
_cell_length_a 19.431(4)
_cell_length_b 22.435(5)
_cell_length_c 28.802(6)
_cell_measurement_reflns_used 297833
_cell_measurement_temperature 180(2)
_cell_measurement_theta_max 25.03
_cell_measurement_theta_min 1.00
_cell_volume 11945(5)
_computing_cell_refinement 'HKL Scalepack (Otwinowski & Minor 1997)'
_computing_data_collection 'Collect (Nonius B.V. 1998)'
_computing_data_reduction
;
 HKL Denzo and Scalepack (Otwinowski & Minor 1997)
;
_computing_structure_refinement 'SHELXL-2014/6 (Sheldrick, 2014)'
_computing_structure_solution 'SUPERFLIP (Palatinus & Chapuis, 2007)'
_diffrn_ambient_temperature 180(2)
_diffrn_measured_fraction_theta_full 0.997
_diffrn_measured_fraction_theta_max 0.997
_diffrn_measurement_device_type 'Nonius Kappa CCD'
_diffrn_measurement_method 'Thin slice \w and \f scans'
_diffrn_radiation_monochromator graphite
_diffrn_radiation_source 'fine-focus sealed tube'
_diffrn_radiation_type MoK\a
_diffrn_radiation_wavelength 0.71073
_diffrn_reflns_av_R_equivalents 0.1287
_diffrn_reflns_av_unetI/netI 0.0850
_diffrn_reflns_laue_measured_fraction_full 0.997
_diffrn_reflns_laue_measured_fraction_max 0.997
_diffrn_reflns_limit_h_max 19
_diffrn_reflns_limit_h_min -19
_diffrn_reflns_limit_k_max 21
_diffrn_reflns_limit_k_min -21
_diffrn_reflns_limit_l_max 28
_diffrn_reflns_limit_l_min -28
_diffrn_reflns_number 120107
_diffrn_reflns_point_group_measured_fraction_full 0.997
_diffrn_reflns_point_group_measured_fraction_max 0.997
_diffrn_reflns_theta_full 20.390
_diffrn_reflns_theta_max 20.389
_diffrn_reflns_theta_min 1.733
_exptl_absorpt_coefficient_mu 1.112
_exptl_absorpt_correction_T_max 0.991
_exptl_absorpt_correction_T_min 0.849
_exptl_absorpt_correction_type multi-scan
_exptl_absorpt_process_details
;
multi-scan from symmetry-related measurements 
 Sortav (Blessing 1995)
;
_exptl_crystal_colour colourless
_exptl_crystal_density_diffrn 1.481
_exptl_crystal_description plate
_exptl_crystal_F_000 5448
_exptl_crystal_recrystallization_method 'Re-crystallisation from solvent: acetonitrile, diethyl ether'
_exptl_crystal_size_max 0.230
_exptl_crystal_size_mid 0.140
_exptl_crystal_size_min 0.020
_refine_diff_density_max 1.022
_refine_diff_density_min -0.920
_refine_diff_density_rms 0.105
_refine_ls_extinction_method none
_refine_ls_goodness_of_fit_ref 1.027
_refine_ls_hydrogen_treatment constr
_refine_ls_matrix_type full
_refine_ls_number_parameters 2984
_refine_ls_number_reflns 23478
_refine_ls_number_restraints 2497
_refine_ls_restrained_S_all 0.989
_refine_ls_R_factor_all 0.1271
_refine_ls_R_factor_gt 0.0748
_refine_ls_shift/su_max 0.002
_refine_ls_shift/su_mean 0.000
_refine_ls_structure_factor_coef Fsqd
_refine_ls_weighting_details 'w=1/[\s^2^(Fo^2^)+(0.1170P)^2^+52.0756P] where P=(Fo^2^+2Fc^2^)/3'
_refine_ls_weighting_scheme calc
_refine_ls_wR_factor_gt 0.1885
_refine_ls_wR_factor_ref 0.2252
_reflns_Friedel_coverage 0.000
_reflns_number_gt 14941
_reflns_number_total 23478
_reflns_threshold_expression 'I > 2\s(I)'
_cod_data_source_file c5sc03926f2.cif
_cod_data_source_block jn1301
_cod_database_code 1540549
_shelx_space_group_comment
;
The symmetry employed for this shelxl refinement is uniquely defined
by the following loop, which should always be used as a source of
symmetry information in preference to the above space-group names.
They are only intended as comments.
;
_shelx_estimated_absorpt_t_min 0.784
_shelx_estimated_absorpt_t_max 0.978
_shelxl_version_number 2014/6

loop_
_space_group_symop_operation_xyz
'x, y, z'
'-x, -y, -z'

loop_
_atom_site_label
_atom_site_type_symbol
_atom_site_fract_x
_atom_site_fract_y
_atom_site_fract_z
_atom_site_U_iso_or_equiv
_atom_site_adp_type
_atom_site_occupancy
_atom_site_site_symmetry_order
_atom_site_calc_flag
_atom_site_refinement_flags_posn
_atom_site_refinement_flags_adp
_atom_site_refinement_flags_occupancy
_atom_site_disorder_assembly
_atom_site_disorder_group
Zn1 Zn 0.74150(7) 0.56108(6) 0.19243(5) 0.0493(4) Uani 1 1 d D . . . .
Zn2 Zn 0.87629(7) 0.42305(6) 0.22784(5) 0.0529(4) Uani 1 1 d D . . . .
Zn3 Zn 1.04810(7) 0.32739(6) 0.19264(4) 0.0503(4) Uani 1 1 d . . . . .
Zn4 Zn 1.23049(7) 0.61859(6) 0.16908(4) 0.0465(4) Uani 1 1 d D . . . .
Zn5 Zn 1.11147(7) 0.65941(6) 0.26856(4) 0.0419(4) Uani 1 1 d . . . . .
Zn6 Zn 0.95258(7) 0.76023(6) 0.31560(4) 0.0410(3) Uani 1 1 d . . . . .
Zn7 Zn 1.33032(8) 0.94333(6) 0.17911(5) 0.0530(4) Uani 1 1 d . . . . .
Zn8 Zn 1.31002(7) 0.91930(6) 0.30594(4) 0.0425(4) Uani 1 1 d . . . . .
Zn9 Zn 1.20490(7) 0.93474(6) 0.41554(4) 0.0432(4) Uani 1 1 d . . . . .
N1 N 0.6413(5) 0.5464(4) 0.2238(3) 0.049(2) Uani 1 1 d . U . . .
N2 N 0.7440(5) 0.5682(4) 0.2669(3) 0.045(2) Uani 1 1 d . U . . .
N3 N 0.9122(5) 0.6843(4) 0.3492(3) 0.041(2) Uani 1 1 d . U . . .
N4 N 1.0139(5) 0.7278(4) 0.3756(3) 0.039(2) Uani 1 1 d . U . . .
N5 N 1.2105(5) 0.8415(4) 0.4275(3) 0.043(2) Uani 1 1 d . U . . .
N6 N 1.3125(5) 0.8980(5) 0.4374(3) 0.046(2) Uani 1 1 d . U . . .
N7 N 0.7250(5) 0.5675(5) 0.1165(3) 0.057(2) Uani 1 1 d . U . . .
N8 N 0.7680(5) 0.6454(5) 0.1651(3) 0.055(2) Uani 1 1 d . U . . .
N9 N 0.8879(4) 0.7914(4) 0.2575(3) 0.041(2) Uani 1 1 d . U . . .
N10 N 0.9358(5) 0.8568(4) 0.3112(3) 0.043(2) Uani 1 1 d . U . . .
N11 N 1.0930(4) 0.9687(4) 0.4000(3) 0.040(2) Uani 1 1 d . U . . .
N12 N 1.1563(5) 0.9832(4) 0.4730(3) 0.044(2) Uani 1 1 d . U . . .
N13 N 0.8177(5) 0.3709(4) 0.2778(4) 0.056(2) Uani 1 1 d . U . . .
N14 N 0.9109(5) 0.4357(4) 0.2901(3) 0.046(2) Uani 1 1 d . U . . .
N15 N 1.0959(5) 0.5827(4) 0.3127(3) 0.039(2) Uani 1 1 d . U . . .
N16 N 1.1918(4) 0.6484(4) 0.3107(3) 0.037(2) Uani 1 1 d . U . . .
N17 N 1.3430(5) 0.8240(4) 0.3217(3) 0.040(2) Uani 1 1 d . U . . .
N18 N 1.4156(5) 0.9120(4) 0.3137(3) 0.042(2) Uani 1 1 d . U . . .
N19 N 1.0060(5) 0.2770(4) 0.2562(3) 0.052(2) Uani 1 1 d . U . . .
N20 N 1.1028(5) 0.3467(4) 0.2437(3) 0.049(2) Uani 1 1 d . U . . .
N21 N 1.2492(5) 0.5357(4) 0.2205(3) 0.047(2) Uani 1 1 d . U . . .
N22 N 1.3221(5) 0.6239(4) 0.1983(3) 0.047(2) Uani 1 1 d . U . . .
N23 N 1.3978(5) 0.8482(4) 0.1913(3) 0.052(2) Uani 1 1 d . U . . .
N24 N 1.4342(6) 0.9564(5) 0.1670(4) 0.063(3) Uani 1 1 d D U . . .
N25 N 1.0928(5) 0.2504(5) 0.1546(3) 0.055(2) Uani 1 1 d . U . . .
N26 N 1.1093(5) 0.3680(4) 0.1304(3) 0.049(2) Uani 1 1 d . U . . .
N27 N 1.2152(5) 0.5801(5) 0.1109(3) 0.050(2) Uani 1 1 d . U . . .
N28 N 1.2237(5) 0.6962(5) 0.1136(3) 0.048(2) Uani 1 1 d . U . . .
N29 N 1.2702(5) 0.9268(5) 0.1301(3) 0.054(2) Uani 1 1 d . U . . .
N30 N 1.2722(5) 1.0364(5) 0.1559(3) 0.058(3) Uani 1 1 d . U . . .
O60 O 0.9590(4) 0.3871(3) 0.1871(3) 0.056(2) Uani 1 1 d D . . . .
H60A H 0.9520 0.4075 0.1587 0.067 Uiso 1 1 d DR U . . .
O61 O 0.8154(4) 0.4852(3) 0.1898(3) 0.060(2) Uani 1 1 d D . . . .
H61A H 0.8325 0.4826 0.1596 0.072 Uiso 1 1 d DR U . . .
O62 O 1.0369(4) 0.7306(4) 0.2725(3) 0.057(2) Uani 1 1 d D . . . .
H62A H 1.0306 0.7590 0.2475 0.068 Uiso 1 1 d DR U . . .
O63 O 1.1446(4) 0.6573(4) 0.2050(3) 0.073(3) Uani 1 1 d D . . . .
H63A H 1.1104 0.6604 0.1867 0.087 Uiso 1 1 d DR U . . .
O64 O 1.2422(4) 0.9602(3) 0.3516(2) 0.0459(19) Uani 1 1 d D . . . .
H64A H 1.2119 0.9970 0.3467 0.055 Uiso 1 1 d DR U . . .
O65 O 1.2847(4) 0.9429(3) 0.2437(2) 0.049(2) Uani 1 1 d D . . . .
H65A H 1.2480 0.9259 0.2436 0.058 Uiso 1 1 d DR U . . .
C1 C 0.5890(6) 0.5288(5) 0.2011(4) 0.045(3) Uani 1 1 d . U . . .
C2 C 0.5660(7) 0.4751(6) 0.2175(5) 0.064(3) Uani 1 1 d . U . . .
H2 H 0.5852 0.4490 0.2438 0.077 Uiso 1 1 calc R U . . .
C3 C 0.5154(7) 0.4595(7) 0.1959(5) 0.069(3) Uani 1 1 d . U . . .
H3 H 0.5006 0.4222 0.2067 0.083 Uiso 1 1 calc R U . . .
C4 C 0.4861(7) 0.4987(7) 0.1580(5) 0.070(3) Uani 1 1 d D U . . .
C5 C 0.5087(7) 0.5524(7) 0.1413(4) 0.064(3) Uani 1 1 d . U . . .
H5 H 0.4888 0.5791 0.1155 0.077 Uiso 1 1 calc R U . . .
C6 C 0.5608(6) 0.5666(6) 0.1629(4) 0.052(3) Uani 1 1 d . U . . .
H6 H 0.5774 0.6029 0.1512 0.063 Uiso 1 1 calc R U . . .
C7 C 0.4111(9) 0.5121(9) 0.0959(5) 0.108(6) Uani 1 1 d D U . . .
H7A H 0.3833 0.5537 0.1022 0.161 Uiso 1 1 calc R U . . .
H7B H 0.3808 0.4902 0.0839 0.161 Uiso 1 1 calc R U . . .
H7C H 0.4522 0.5154 0.0723 0.161 Uiso 1 1 calc R U . . .
C8 C 0.6339(6) 0.5418(5) 0.2682(4) 0.044(3) Uani 1 1 d . U . . .
H8 H 0.5942 0.5279 0.2853 0.053 Uiso 1 1 calc R U . . .
C9 C 0.6849(6) 0.5571(5) 0.2939(4) 0.047(3) Uani 1 1 d . U . . .
C10 C 0.6739(7) 0.5602(6) 0.3417(4) 0.060(3) Uani 1 1 d . U . . .
H10 H 0.6326 0.5502 0.3597 0.072 Uiso 1 1 calc R U . . .
C11 C 0.7230(6) 0.5777(6) 0.3632(4) 0.055(3) Uani 1 1 d . U . . .
H11 H 0.7155 0.5810 0.3962 0.066 Uiso 1 1 calc R U . . .
C12 C 0.7837(6) 0.5908(5) 0.3361(4) 0.046(3) Uani 1 1 d . U . . .
C13 C 0.7921(6) 0.5841(5) 0.2888(4) 0.041(3) Uani 1 1 d . U . . .
H13 H 0.8347 0.5911 0.2704 0.049 Uiso 1 1 calc R U . . .
C14 C 0.8623(6) 0.6634(5) 0.3345(4) 0.044(3) Uani 1 1 d . U . . .
H14 H 0.8418 0.6847 0.3070 0.053 Uiso 1 1 calc R U . . .
C15 C 0.8374(6) 0.6117(5) 0.3569(4) 0.046(3) Uani 1 1 d . U . . .
C16 C 0.8631(7) 0.5854(5) 0.3989(4) 0.052(3) Uani 1 1 d . U . . .
H16 H 0.8451 0.5526 0.4168 0.063 Uiso 1 1 calc R U . . .
C17 C 0.9150(6) 0.6066(5) 0.4152(4) 0.048(3) Uani 1 1 d . U . . .
H17 H 0.9339 0.5876 0.4437 0.058 Uiso 1 1 calc R U . . .
C18 C 0.9393(6) 0.6561(5) 0.3894(4) 0.039(2) Uani 1 1 d . U . . .
C19 C 0.9968(6) 0.6790(5) 0.4035(4) 0.040(2) Uani 1 1 d . U . . .
C20 C 1.0331(7) 0.6520(5) 0.4415(4) 0.052(3) Uani 1 1 d . U . . .
H20 H 1.0198 0.6180 0.4611 0.063 Uiso 1 1 calc R U . . .
C21 C 1.0885(6) 0.6743(5) 0.4510(4) 0.048(3) Uani 1 1 d . U . . .
H21 H 1.1135 0.6558 0.4774 0.058 Uiso 1 1 calc R U . . .
C22 C 1.1083(6) 0.7234(5) 0.4223(3) 0.040(2) Uani 1 1 d . U . . .
C23 C 1.0690(6) 0.7481(5) 0.3851(3) 0.037(2) Uani 1 1 d . U . . .
H23 H 1.0817 0.7818 0.3648 0.044 Uiso 1 1 calc R U . . .
C24 C 1.1605(6) 0.8134(5) 0.4211(3) 0.042(3) Uani 1 1 d . U . . .
H24 H 1.1184 0.8380 0.4087 0.050 Uiso 1 1 calc R U . . .
C25 C 1.1666(6) 0.7500(5) 0.4316(3) 0.040(2) Uani 1 1 d . U . . .
C26 C 1.2274(6) 0.7151(5) 0.4513(3) 0.044(3) Uani 1 1 d . U . . .
H26 H 1.2327 0.6720 0.4607 0.052 Uiso 1 1 calc R U . . .
C27 C 1.2796(6) 0.7439(5) 0.4570(4) 0.048(3) Uani 1 1 d . U . . .
H27 H 1.3222 0.7205 0.4695 0.057 Uiso 1 1 calc R U . . .
C28 C 1.2700(6) 0.8070(5) 0.4446(4) 0.044(2) Uani 1 1 d . U . . .
C29 C 1.3257(6) 0.8400(6) 0.4492(4) 0.048(3) Uani 1 1 d . U . . .
H29 H 1.3696 0.8183 0.4607 0.057 Uiso 1 1 calc R U . . .
C30 C 1.3662(6) 0.9321(5) 0.4376(4) 0.048(3) Uani 1 1 d . U . . .
C31 C 1.4373(6) 0.9032(6) 0.4379(4) 0.051(3) Uani 1 1 d . U . . .
H31 H 1.4531 0.8595 0.4383 0.062 Uiso 1 1 calc R U . . .
C32 C 1.4865(6) 0.9403(6) 0.4375(4) 0.055(3) Uani 1 1 d . U . . .
H32 H 1.5361 0.9213 0.4374 0.066 Uiso 1 1 calc R U . . .
C33 C 1.4629(7) 1.0037(6) 0.4372(4) 0.057(3) Uani 1 1 d . U . . .
C34 C 1.3921(6) 1.0309(6) 0.4373(5) 0.066(3) Uani 1 1 d . U . . .
H34 H 1.3761 1.0745 0.4375 0.079 Uiso 1 1 calc R U . . .
C35 C 1.3420(7) 0.9951(6) 0.4371(4) 0.059(3) Uani 1 1 d . U . . .
H35 H 1.2925 1.0143 0.4366 0.071 Uiso 1 1 calc R U . . .
C36 C 1.5816(7) 1.0177(7) 0.4343(5) 0.082(4) Uani 1 1 d . U . . .
H36A H 1.5932 0.9902 0.4632 0.122 Uiso 1 1 calc R U . . .
H36B H 1.6063 1.0514 0.4308 0.122 Uiso 1 1 calc R U . . .
H36C H 1.5972 0.9940 0.4070 0.122 Uiso 1 1 calc R U . . .
C41 C 0.6961(7) 0.5302(7) 0.0910(4) 0.065(3) Uani 1 1 d . U . . .
C42 C 0.7058(7) 0.4693(7) 0.1039(5) 0.070(3) Uani 1 1 d . U . . .
H42 H 0.7349 0.4505 0.1283 0.084 Uiso 1 1 calc R U . . .
C43 C 0.6738(8) 0.4321(7) 0.0822(5) 0.081(4) Uani 1 1 d . U . . .
H43 H 0.6802 0.3891 0.0922 0.097 Uiso 1 1 calc R U . . .
C44 C 0.6331(9) 0.4602(8) 0.0460(5) 0.092(4) Uani 1 1 d . U . . .
C45 C 0.6223(8) 0.5247(8) 0.0315(5) 0.086(4) Uani 1 1 d . U . . .
H45 H 0.5939 0.5436 0.0068 0.104 Uiso 1 1 calc R U . . .
C46 C 0.6538(7) 0.5593(7) 0.0538(4) 0.073(3) Uani 1 1 d . U . . .
H46 H 0.6473 0.6025 0.0446 0.087 Uiso 1 1 calc R U . . .
C47 C 0.5979(12) 0.3672(9) 0.0405(7) 0.141(8) Uani 1 1 d . U . . .
H47A H 0.6475 0.3432 0.0416 0.211 Uiso 1 1 calc R U . . .
H47B H 0.5744 0.3493 0.0199 0.211 Uiso 1 1 calc R U . . .
H47C H 0.5721 0.3659 0.0724 0.211 Uiso 1 1 calc R U . . .
C48 C 0.7469(8) 0.6120(7) 0.0927(4) 0.080(4) Uani 1 1 d . U . . .
H48 H 0.7474 0.6179 0.0594 0.096 Uiso 1 1 calc R U . . .
C49 C 0.7716(8) 0.6550(7) 0.1167(4) 0.076(4) Uani 1 1 d . U . . .
C50 C 0.7929(10) 0.7052(8) 0.0925(5) 0.104(5) Uani 1 1 d . U . . .
H50 H 0.7934 0.7123 0.0592 0.124 Uiso 1 1 calc R U . . .
C51 C 0.8139(10) 0.7463(7) 0.1165(5) 0.097(5) Uani 1 1 d . U . . .
H51 H 0.8289 0.7812 0.0996 0.116 Uiso 1 1 calc R U . . .
C52 C 0.8127(8) 0.7355(6) 0.1643(4) 0.068(3) Uani 1 1 d . U . . .
C53 C 0.7885(6) 0.6845(5) 0.1867(4) 0.051(3) Uani 1 1 d . U . . .
H53 H 0.7866 0.6774 0.2202 0.061 Uiso 1 1 calc R U . . .
C54 C 0.8713(6) 0.7554(5) 0.2294(4) 0.044(3) Uani 1 1 d . U . . .
H54 H 0.8870 0.7118 0.2362 0.053 Uiso 1 1 calc R U . . .
C55 C 0.8336(7) 0.7774(6) 0.1917(4) 0.063(3) Uani 1 1 d . U . . .
C56 C 0.8188(9) 0.8408(7) 0.1805(5) 0.095(5) Uani 1 1 d . U . . .
H56 H 0.7957 0.8585 0.1532 0.114 Uiso 1 1 calc R U . . .
C57 C 0.8366(9) 0.8790(7) 0.2077(5) 0.093(5) Uani 1 1 d . U . . .
H57 H 0.8252 0.9227 0.1998 0.112 Uiso 1 1 calc R U . . .
C58 C 0.8714(7) 0.8527(5) 0.2469(4) 0.054(3) Uani 1 1 d . U . . .
C59 C 0.8966(6) 0.8892(5) 0.2768(4) 0.045(3) Uani 1 1 d . U . . .
C60 C 0.8817(6) 0.9530(5) 0.2703(4) 0.058(3) Uani 1 1 d . U . . .
H60 H 0.8527 0.9754 0.2468 0.070 Uiso 1 1 calc R U . . .
C61 C 0.9096(6) 0.9844(5) 0.2985(4) 0.054(3) Uani 1 1 d . U . . .
H61 H 0.8990 1.0284 0.2947 0.064 Uiso 1 1 calc R U . . .
C62 C 0.9529(6) 0.9511(5) 0.3322(4) 0.042(2) Uani 1 1 d . U . . .
C63 C 0.9624(5) 0.8871(5) 0.3374(4) 0.040(3) Uani 1 1 d . U . . .
H63 H 0.9899 0.8637 0.3614 0.048 Uiso 1 1 calc R U . . .
C64 C 1.0604(6) 0.9538(5) 0.3679(4) 0.041(2) Uani 1 1 d . U . . .
H64 H 1.0873 0.9247 0.3471 0.049 Uiso 1 1 calc R U . . .
C65 C 0.9878(6) 0.9788(5) 0.3629(4) 0.040(2) Uani 1 1 d . U . . .
C66 C 0.9524(6) 1.0260(5) 0.3898(4) 0.044(3) Uani 1 1 d . U . . .
H66 H 0.9045 1.0472 0.3852 0.053 Uiso 1 1 calc R U . . .
C67 C 0.9858(6) 1.0431(5) 0.4236(4) 0.047(3) Uani 1 1 d . U . . .
H67 H 0.9614 1.0752 0.4426 0.057 Uiso 1 1 calc R U . . .
C68 C 1.0570(6) 1.0111(5) 0.4288(4) 0.044(3) Uani 1 1 d . U . . .
C69 C 1.0941(6) 1.0173(5) 0.4677(4) 0.045(3) Uani 1 1 d . U . . .
H69 H 1.0718 1.0470 0.4891 0.054 Uiso 1 1 calc R U . . .
C70 C 1.1878(6) 0.9857(5) 0.5145(4) 0.044(3) Uani 1 1 d . U . . .
C71 C 1.1856(6) 1.0404(6) 0.5308(5) 0.057(3) Uani 1 1 d . U . . .
H71 H 1.1653 1.0787 0.5136 0.068 Uiso 1 1 calc R U . . .
C72 C 1.2134(7) 1.0394(6) 0.5728(5) 0.066(3) Uani 1 1 d . U . . .
H72 H 1.2128 1.0773 0.5841 0.079 Uiso 1 1 calc R U . . .
C73 C 1.2417(6) 0.9844(6) 0.5978(4) 0.056(3) Uani 1 1 d . U . . .
C74 C 1.2441(6) 0.9290(6) 0.5816(4) 0.054(3) Uani 1 1 d . U . . .
H74 H 1.2634 0.8908 0.5992 0.065 Uiso 1 1 calc R U . . .
C75 C 1.2176(6) 0.9300(6) 0.5392(4) 0.048(3) Uani 1 1 d . U . . .
H75 H 1.2200 0.8922 0.5271 0.057 Uiso 1 1 calc R U . . .
C76 C 1.2931(8) 0.9303(7) 0.6686(5) 0.082(4) Uani 1 1 d . U . . .
H76A H 1.2549 0.9083 0.6782 0.123 Uiso 1 1 calc R U . . .
H76B H 1.3100 0.9391 0.6968 0.123 Uiso 1 1 calc R U . . .
H76C H 1.3329 0.9045 0.6501 0.123 Uiso 1 1 calc R U . . .
C77 C 0.6048(12) 0.2526(10) 0.1940(8) 0.143(8) Uani 1 1 d . U . . .
H77A H 0.5782 0.2960 0.1893 0.215 Uiso 1 1 calc R U . . .
H77B H 0.5734 0.2254 0.1917 0.215 Uiso 1 1 calc R U . . .
H77C H 0.6461 0.2451 0.1698 0.215 Uiso 1 1 calc R U . . .
C78 C 0.8309(6) 0.3715(6) 0.3193(5) 0.057(3) Uani 1 1 d . U . . .
H78 H 0.8066 0.3504 0.3449 0.068 Uiso 1 1 calc R U . . .
C79 C 0.8828(6) 0.4039(5) 0.3285(4) 0.049(3) Uani 1 1 d . U . . .
C80 C 0.8997(7) 0.4048(6) 0.3727(4) 0.061(3) Uani 1 1 d . U . . .
H80 H 0.8771 0.3839 0.3992 0.073 Uiso 1 1 calc R U . . .
C81 C 0.9498(7) 0.4364(5) 0.3788(4) 0.057(3) Uani 1 1 d . U . . .
H81 H 0.9628 0.4363 0.4093 0.068 Uiso 1 1 calc R U . . .
C82 C 0.9810(6) 0.4684(5) 0.3394(4) 0.047(3) Uani 1 1 d . U . . .
C83 C 0.9593(6) 0.4655(5) 0.2954(4) 0.046(3) Uani 1 1 d . U . . .
H83 H 0.9806 0.4861 0.2681 0.055 Uiso 1 1 calc R U . . .
C84 C 1.0449(6) 0.5525(5) 0.3111(4) 0.044(3) Uani 1 1 d . U . . .
H84 H 1.0143 0.5658 0.2869 0.052 Uiso 1 1 calc R U . . .
C85 C 1.0352(6) 0.5019(5) 0.3439(4) 0.046(3) Uani 1 1 d . U . . .
C86 C 1.0806(6) 0.4834(5) 0.3791(4) 0.050(3) Uani 1 1 d . U . . .
H86 H 1.0755 0.4498 0.4024 0.060 Uiso 1 1 calc R U . . .
C87 C 1.1326(7) 0.5143(5) 0.3797(4) 0.052(3) Uani 1 1 d . U . . .
H87 H 1.1635 0.5019 0.4039 0.062 Uiso 1 1 calc R U . . .
C88 C 1.1414(6) 0.5630(5) 0.3463(3) 0.039(2) Uani 1 1 d . U . . .
C89 C 1.1956(6) 0.5985(5) 0.3442(4) 0.039(2) Uani 1 1 d . U . . .
C90 C 1.2501(6) 0.5829(5) 0.3737(4) 0.045(3) Uani 1 1 d . U . . .
H90 H 1.2549 0.5466 0.3956 0.054 Uiso 1 1 calc R U . . .
C91 C 1.2972(6) 0.6208(5) 0.3707(4) 0.043(3) Uani 1 1 d . U . . .
H91 H 1.3343 0.6107 0.3907 0.051 Uiso 1 1 calc R U . . .
C92 C 1.2902(6) 0.6733(5) 0.3387(3) 0.037(2) Uani 1 1 d . U . . .
C93 C 1.2375(6) 0.6839(5) 0.3088(4) 0.038(2) Uani 1 1 d . U . . .
H93 H 1.2339 0.7187 0.2855 0.046 Uiso 1 1 calc R U . . .
C94 C 1.3059(6) 0.7815(5) 0.3245(3) 0.039(2) Uani 1 1 d . U . . .
H94 H 1.2573 0.7947 0.3182 0.047 Uiso 1 1 calc R U . . .
C95 C 1.3341(6) 0.7180(5) 0.3362(4) 0.041(2) Uani 1 1 d . U . . .
C96 C 1.4057(6) 0.7012(5) 0.3452(3) 0.042(3) Uani 1 1 d . U . . .
H96 H 1.4274 0.6588 0.3534 0.051 Uiso 1 1 calc R U . . .
C97 C 1.4455(6) 0.7449(5) 0.3423(4) 0.046(3) Uani 1 1 d . U . . .
H97 H 1.4940 0.7334 0.3487 0.055 Uiso 1 1 calc R U . . .
C98 C 1.4117(6) 0.8067(5) 0.3295(4) 0.043(2) Uani 1 1 d . U . . .
C99 C 1.4495(6) 0.8563(5) 0.3244(4) 0.044(3) Uani 1 1 d . U . . .
H99 H 1.4987 0.8471 0.3289 0.053 Uiso 1 1 calc R U . . .
C100 C 1.4487(6) 0.9624(5) 0.3091(4) 0.048(3) Uani 1 1 d . U . . .
C101 C 1.5227(6) 0.9563(6) 0.2966(5) 0.062(3) Uani 1 1 d . U . . .
H101 H 1.5530 0.9172 0.2900 0.075 Uiso 1 1 calc R U . . .
C102 C 1.5511(7) 1.0074(6) 0.2940(5) 0.074(4) Uani 1 1 d . U . . .
H102 H 1.6012 1.0029 0.2859 0.089 Uiso 1 1 calc R U . . .
C103 C 1.5088(7) 1.0644(6) 0.3029(5) 0.064(3) Uani 1 1 d . U . . .
C104 C 1.4359(7) 1.0703(6) 0.3145(5) 0.064(3) Uani 1 1 d . U . . .
H104 H 1.4059 1.1094 0.3212 0.077 Uiso 1 1 calc R U . . .
C105 C 1.4060(6) 1.0202(5) 0.3165(4) 0.050(3) Uani 1 1 d . U . . .
H105 H 1.3556 1.0256 0.3231 0.061 Uiso 1 1 calc R U . . .
C106 C 1.5043(9) 1.1690(7) 0.3118(8) 0.129(7) Uani 1 1 d . U . . .
H10A H 1.4673 1.1858 0.2905 0.193 Uiso 1 1 calc R U . . .
H10B H 1.5366 1.1969 0.3089 0.193 Uiso 1 1 calc R U . . .
H10C H 1.4816 1.1650 0.3444 0.193 Uiso 1 1 calc R U . . .
C111 C 0.9551(7) 0.2409(5) 0.2569(4) 0.056(3) Uani 1 1 d . U . . .
C112 C 0.9375(8) 0.1999(6) 0.2959(4) 0.067(3) Uani 1 1 d . U . . .
H112 H 0.9570 0.1971 0.3248 0.080 Uiso 1 1 calc R U . . .
C113 C 0.8917(8) 0.1639(6) 0.2916(5) 0.071(3) Uani 1 1 d . U . . .
H113 H 0.8791 0.1365 0.3179 0.086 Uiso 1 1 calc R U . . .
C114 C 0.8644(7) 0.1665(6) 0.2511(5) 0.068(3) Uani 1 1 d . U . . .
C115 C 0.8798(7) 0.2073(6) 0.2126(5) 0.062(3) Uani 1 1 d . U . . .
H115 H 0.8604 0.2092 0.1838 0.075 Uiso 1 1 calc R U . . .
C116 C 0.9237(6) 0.2448(5) 0.2168(4) 0.054(3) Uani 1 1 d . U . . .
H116 H 0.9325 0.2744 0.1910 0.065 Uiso 1 1 calc R U . . .
C117 C 0.7926(9) 0.1260(8) 0.2087(6) 0.104(5) Uani 1 1 d . U . . .
H11A H 0.7627 0.1673 0.2002 0.156 Uiso 1 1 calc R U . . .
H11B H 0.7633 0.0955 0.2134 0.156 Uiso 1 1 calc R U . . .
H11C H 0.8316 0.1154 0.1834 0.156 Uiso 1 1 calc R U . . .
C118 C 1.0344(6) 0.2826(5) 0.2920(4) 0.054(3) Uani 1 1 d . U . . .
H118 H 1.0212 0.2619 0.3218 0.065 Uiso 1 1 calc R U . . .
C119 C 1.0854(6) 0.3194(5) 0.2885(4) 0.049(3) Uani 1 1 d . U . . .
C120 C 1.1171(7) 0.3285(6) 0.3259(4) 0.059(3) Uani 1 1 d . U . . .
H120 H 1.1068 0.3081 0.3564 0.071 Uiso 1 1 calc R U . . .
C121 C 1.1628(7) 0.3664(5) 0.3194(4) 0.057(3) Uani 1 1 d . U . . .
H121 H 1.1844 0.3722 0.3455 0.068 Uiso 1 1 calc R U . . .
C122 C 1.1788(6) 0.3976(5) 0.2741(4) 0.050(3) Uani 1 1 d . U . . .
C123 C 1.1467(6) 0.3838(5) 0.2382(4) 0.047(3) Uani 1 1 d . U . . .
H123 H 1.1573 0.4028 0.2072 0.057 Uiso 1 1 calc R U . . .
C124 C 1.2076(6) 0.4948(5) 0.2323(3) 0.046(3) Uani 1 1 d . U . . .
H124 H 1.1647 0.5024 0.2180 0.056 Uiso 1 1 calc R U . . .
C125 C 1.2242(6) 0.4416(5) 0.2646(4) 0.049(3) Uani 1 1 d . U . . .
C126 C 1.2853(7) 0.4345(6) 0.2868(4) 0.056(3) Uani 1 1 d . U . . .
H126 H 1.2976 0.4003 0.3100 0.067 Uiso 1 1 calc R U . . .
C127 C 1.3273(7) 0.4752(6) 0.2760(4) 0.060(3) Uani 1 1 d . U . . .
H127 H 1.3694 0.4689 0.2910 0.072 Uiso 1 1 calc R U . . .
C128 C 1.3091(6) 0.5269(5) 0.2426(4) 0.045(2) Uani 1 1 d . U . . .
C129 C 1.3457(6) 0.5770(5) 0.2313(4) 0.047(3) Uani 1 1 d . U . . .
C130 C 1.4025(6) 0.5791(6) 0.2554(4) 0.048(3) Uani 1 1 d . U . . .
H130 H 1.4210 0.5452 0.2774 0.058 Uiso 1 1 calc R U . . .
C131 C 1.4313(6) 0.6294(5) 0.2474(4) 0.049(3) Uani 1 1 d . U . . .
H131 H 1.4698 0.6307 0.2638 0.059 Uiso 1 1 calc R U . . .
C132 C 1.4043(6) 0.6789(5) 0.2152(4) 0.049(3) Uani 1 1 d . U . . .
C133 C 1.3502(6) 0.6728(5) 0.1910(4) 0.045(3) Uani 1 1 d . U . . .
H133 H 1.3323 0.7055 0.1680 0.054 Uiso 1 1 calc R U . . .
C134 C 1.3785(6) 0.7944(5) 0.2024(4) 0.046(3) Uani 1 1 d . U . . .
H134 H 1.3289 0.7950 0.2074 0.055 Uiso 1 1 calc R U . . .
C135 C 1.4279(6) 0.7374(5) 0.2070(4) 0.048(3) Uani 1 1 d . U . . .
C136 C 1.4999(7) 0.7390(6) 0.2030(5) 0.067(3) Uani 1 1 d . U . . .
H136 H 1.5355 0.7015 0.2071 0.080 Uiso 1 1 calc R U . . .
C137 C 1.5194(7) 0.7951(7) 0.1929(5) 0.073(4) Uani 1 1 d . U . . .
H137 H 1.5682 0.7964 0.1907 0.088 Uiso 1 1 calc R U . . .
C138 C 1.4675(7) 0.8486(6) 0.1859(4) 0.060(3) Uani 1 1 d . U . . .
C139 C 1.4837(8) 0.9085(7) 0.1724(5) 0.071(4) Uani 1 1 d . U . . .
H139 H 1.5321 0.9117 0.1677 0.085 Uiso 1 1 calc R U . . .
C140 C 1.4529(9) 1.0176(6) 0.1543(6) 0.087(3) Uiso 0.569(10) 1 d DG U P A 1
C141 C 1.4480(10) 1.0528(7) 0.1903(5) 0.088(3) Uiso 0.569(10) 1 d G U P A 1
H141 H 1.4302 1.0389 0.2214 0.105 Uiso 0.569(10) 1 calc R U P A 1
C142 C 1.4686(9) 1.1083(7) 0.1818(4) 0.089(3) Uiso 0.569(10) 1 d DG U P A 1
H142 H 1.4655 1.1323 0.2070 0.107 Uiso 0.569(10) 1 calc R U P A 1
C143 C 1.4940(7) 1.1287(5) 0.1364(4) 0.089(3) Uiso 0.569(10) 1 d DG U P A 1
C144 C 1.4998(9) 1.0932(6) 0.0995(4) 0.089(3) Uiso 0.569(10) 1 d DG U P A 1
H144 H 1.5177 1.1068 0.0683 0.107 Uiso 0.569(10) 1 calc R U P A 1
C145 C 1.4789(10) 1.0376(6) 0.1090(6) 0.088(3) Uiso 0.569(10) 1 d G U P A 1
H145 H 1.4825 1.0129 0.0841 0.106 Uiso 0.569(10) 1 calc R U P A 1
O77 O 1.5140(11) 1.1836(6) 0.1238(6) 0.130(6) Uiso 0.569(10) 1 d DG U P A 1
C146 C 1.525(3) 1.201(2) 0.0715(10) 0.232(18) Uiso 0.569(10) 1 d D U P A 1
H14D H 1.5395 1.2407 0.0653 0.348 Uiso 0.569(10) 1 calc R U P A 1
H14E H 1.5632 1.1689 0.0572 0.348 Uiso 0.569(10) 1 calc R U P A 1
H14F H 1.4808 1.2051 0.0579 0.348 Uiso 0.569(10) 1 calc R U P A 1
C40' C 1.4503(12) 1.0154(7) 0.1474(8) 0.087(3) Uiso 0.431(10) 1 d DG U P A 2
C41' C 1.4814(13) 1.0447(9) 0.1742(7) 0.088(3) Uiso 0.431(10) 1 d G U P A 2
H41' H 1.4965 1.0243 0.2035 0.106 Uiso 0.431(10) 1 calc R U P A 2
C42' C 1.4908(11) 1.1037(8) 0.1590(7) 0.089(3) Uiso 0.431(10) 1 d G U P A 2
H42' H 1.5128 1.1236 0.1777 0.107 Uiso 0.431(10) 1 calc R U P A 2
C43' C 1.4680(9) 1.1335(6) 0.1165(6) 0.089(3) Uiso 0.431(10) 1 d G U P A 2
C44' C 1.4368(12) 1.1042(8) 0.0887(6) 0.089(3) Uiso 0.431(10) 1 d G U P A 2
H44' H 1.4217 1.1243 0.0594 0.107 Uiso 0.431(10) 1 calc R U P A 2
C45' C 1.4282(13) 1.0449(8) 0.1047(8) 0.088(3) Uiso 0.431(10) 1 d G U P A 2
H45' H 1.4069 1.0244 0.0861 0.105 Uiso 0.431(10) 1 calc R U P A 2
O77' O 1.4729(14) 1.1924(7) 0.0988(9) 0.136(7) Uiso 0.431(10) 1 d DG U P A 2
C46' C 1.552(2) 1.194(4) 0.091(3) 0.232(18) Uiso 0.431(10) 1 d D U P A 2
H46A H 1.5567 1.2361 0.0781 0.348 Uiso 0.431(10) 1 calc R U P A 2
H46B H 1.5728 1.1826 0.1209 0.348 Uiso 0.431(10) 1 calc R U P A 2
H46C H 1.5782 1.1649 0.0684 0.348 Uiso 0.431(10) 1 calc R U P A 2
C151 C 1.0782(7) 0.1896(6) 0.1655(4) 0.057(3) Uani 1 1 d . U . . .
C152 C 1.0485(7) 0.1650(6) 0.1337(5) 0.065(3) Uani 1 1 d . U . . .
H152 H 1.0397 0.1876 0.1039 0.078 Uiso 1 1 calc R U . . .
C153 C 1.0320(8) 0.1090(6) 0.1450(5) 0.075(4) Uani 1 1 d . U . . .
H153 H 1.0116 0.0924 0.1232 0.090 Uiso 1 1 calc R U . . .
C154 C 1.0454(8) 0.0761(6) 0.1887(5) 0.080(4) Uani 1 1 d . U . . .
C155 C 1.0781(8) 0.0994(6) 0.2196(5) 0.075(4) Uani 1 1 d . U . . .
H155 H 1.0895 0.0759 0.2488 0.091 Uiso 1 1 calc R U . . .
C156 C 1.0939(7) 0.1561(6) 0.2082(4) 0.066(3) Uani 1 1 d . U . . .
H156 H 1.1155 0.1723 0.2296 0.079 Uiso 1 1 calc R U . . .
C157 C 0.9993(10) -0.0089(8) 0.1722(6) 0.113(6) Uani 1 1 d . U . . .
H15A H 0.9503 0.0138 0.1670 0.169 Uiso 1 1 calc R U . . .
H15B H 0.9992 -0.0516 0.1856 0.169 Uiso 1 1 calc R U . . .
H15C H 1.0300 -0.0094 0.1420 0.169 Uiso 1 1 calc R U . . .
C158 C 1.1267(6) 0.2629(6) 0.1142(4) 0.056(3) Uani 1 1 d . U . . .
H158 H 1.1424 0.2321 0.0930 0.067 Uiso 1 1 calc R U . . .
C159 C 1.1411(7) 0.3240(6) 0.1007(4) 0.059(3) Uani 1 1 d . U . . .
C160 C 1.1848(7) 0.3383(6) 0.0610(4) 0.065(3) Uani 1 1 d . U . . .
H160 H 1.2036 0.3082 0.0394 0.078 Uiso 1 1 calc R U . . .
C161 C 1.2016(7) 0.3933(6) 0.0518(4) 0.067(3) Uani 1 1 d . U . . .
H161 H 1.2356 0.4010 0.0258 0.080 Uiso 1 1 calc R U . . .
C162 C 1.1681(6) 0.4389(6) 0.0812(4) 0.052(3) Uani 1 1 d . U . . .
C163 C 1.1229(6) 0.4240(6) 0.1202(4) 0.051(3) Uani 1 1 d . U . . .
H163 H 1.1004 0.4549 0.1405 0.061 Uiso 1 1 calc R U . . .
C164 C 1.2030(6) 0.5252(6) 0.1128(4) 0.051(3) Uani 1 1 d . U . . .
H164 H 1.2051 0.5001 0.1423 0.061 Uiso 1 1 calc R U . . .
C165 C 1.1870(6) 0.5004(6) 0.0752(4) 0.049(3) Uani 1 1 d . U . . .
C166 C 1.1901(7) 0.5367(6) 0.0317(4) 0.067(3) Uani 1 1 d . U . . .
H166 H 1.1831 0.5213 0.0041 0.080 Uiso 1 1 calc R U . . .
C167 C 1.2033(7) 0.5946(6) 0.0286(4) 0.063(3) Uani 1 1 d . U . . .
H167 H 1.2053 0.6194 -0.0010 0.076 Uiso 1 1 calc R U . . .
C168 C 1.2137(6) 0.6163(6) 0.0689(4) 0.052(3) Uani 1 1 d . U . . .
C169 C 1.2186(6) 0.6811(6) 0.0714(4) 0.054(3) Uani 1 1 d . U . . .
C170 C 1.2121(8) 0.7259(7) 0.0325(4) 0.072(4) Uani 1 1 d . U . . .
H170 H 1.2068 0.7151 0.0027 0.087 Uiso 1 1 calc R U . . .
C171 C 1.2134(8) 0.7852(7) 0.0373(4) 0.075(4) Uani 1 1 d . U . . .
H171 H 1.2102 0.8159 0.0108 0.090 Uiso 1 1 calc R U . . .
C172 C 1.2197(7) 0.8001(6) 0.0816(4) 0.058(3) Uani 1 1 d . U . . .
C173 C 1.2228(6) 0.7536(6) 0.1187(4) 0.051(3) Uani 1 1 d . U . . .
H173 H 1.2244 0.7637 0.1494 0.061 Uiso 1 1 calc R U . . .
C174 C 1.2675(7) 0.8716(6) 0.1193(4) 0.055(3) Uani 1 1 d . U . . .
H174 H 1.2997 0.8356 0.1318 0.066 Uiso 1 1 calc R U . . .
C175 C 1.2186(7) 0.8647(6) 0.0898(4) 0.058(3) Uani 1 1 d . U . . .
C176 C 1.1748(8) 0.9176(6) 0.0699(4) 0.070(4) Uani 1 1 d . U . . .
H176 H 1.1429 0.9147 0.0487 0.084 Uiso 1 1 calc R U . . .
C177 C 1.1778(8) 0.9737(6) 0.0807(5) 0.074(4) Uani 1 1 d . U . . .
H177 H 1.1479 1.0102 0.0668 0.089 Uiso 1 1 calc R U . . .
C178 C 1.2243(7) 0.9785(6) 0.1121(4) 0.060(3) Uani 1 1 d . U . . .
C179 C 1.2294(8) 1.0363(6) 0.1267(4) 0.067(3) Uani 1 1 d . U . . .
H179 H 1.2005 1.0743 0.1143 0.080 Uiso 1 1 calc R U . . .
C180 C 1.2765(7) 1.0923(6) 0.1712(5) 0.060(3) Uani 1 1 d . U . . .
C181 C 1.2789(7) 1.0957(6) 0.2177(5) 0.067(3) Uani 1 1 d . U . . .
H181 H 1.2769 1.0600 0.2394 0.081 Uiso 1 1 calc R U . . .
C182 C 1.2841(8) 1.1483(6) 0.2346(6) 0.081(4) Uani 1 1 d . U . . .
H182 H 1.2851 1.1487 0.2674 0.097 Uiso 1 1 calc R U . . .
C183 C 1.2879(8) 1.2006(7) 0.2038(7) 0.087(4) Uani 1 1 d . U . . .
C184 C 1.2863(9) 1.1981(7) 0.1558(7) 0.100(5) Uani 1 1 d . U . . .
H184 H 1.2906 1.2333 0.1340 0.119 Uiso 1 1 calc R U . . .
C185 C 1.2788(8) 1.1456(7) 0.1393(6) 0.090(4) Uani 1 1 d . U . . .
H185 H 1.2752 1.1454 0.1067 0.108 Uiso 1 1 calc R U . . .
C186 C 1.3059(10) 1.2536(8) 0.2642(7) 0.118(6) Uani 1 1 d . U . . .
H18A H 1.2691 1.2364 0.2848 0.178 Uiso 1 1 calc R U . . .
H18B H 1.3018 1.2961 0.2709 0.178 Uiso 1 1 calc R U . . .
H18C H 1.3534 1.2281 0.2701 0.178 Uiso 1 1 calc R U . . .
C191 C 0.7694(7) 0.3376(6) 0.2675(5) 0.062(3) Uani 1 1 d . U . . .
C192 C 0.7470(7) 0.2914(6) 0.3001(5) 0.074(3) Uani 1 1 d . U . . .
H192 H 0.7636 0.2813 0.3303 0.089 Uiso 1 1 calc R U . . .
C193 C 0.7011(7) 0.2615(7) 0.2872(6) 0.081(4) Uani 1 1 d . U . . .
H193 H 0.6869 0.2294 0.3087 0.098 Uiso 1 1 calc R U . . .
C194 C 0.6750(8) 0.2758(7) 0.2451(7) 0.089(4) Uani 1 1 d . U . . .
C195 C 0.6975(8) 0.3193(8) 0.2118(6) 0.093(4) Uani 1 1 d . U . . .
H195 H 0.6808 0.3283 0.1816 0.111 Uiso 1 1 calc R U . . .
C196 C 0.7464(7) 0.3501(6) 0.2241(6) 0.076(4) Uani 1 1 d . U . . .
H196 H 0.7633 0.3800 0.2016 0.091 Uiso 1 1 calc R U . . .
Cl1 Cl 0.14357(18) 0.85464(16) 0.24527(12) 0.0625(9) Uani 1 1 d . . . . .
O1 O 0.1398(5) 0.8430(4) 0.2954(3) 0.082(3) Uani 1 1 d . . . . .
O2 O 0.2005(5) 0.8074(5) 0.2268(3) 0.090(3) Uani 1 1 d . . . . .
O3 O 0.0774(5) 0.8527(4) 0.2310(3) 0.085(3) Uani 1 1 d . . . . .
O4 O 0.1567(6) 0.9127(5) 0.2277(5) 0.131(5) Uani 1 1 d . . . . .
Cl2 Cl 0.49565(19) 0.66864(17) 0.46066(13) 0.0726(10) Uani 1 1 d . . . . .
O5 O 0.4806(6) 0.7334(5) 0.4490(4) 0.100(3) Uani 1 1 d . . . . .
O6 O 0.5574(6) 0.6405(6) 0.4327(5) 0.136(5) Uani 1 1 d . . . . .
O7 O 0.5069(7) 0.6540(6) 0.5090(4) 0.129(5) Uani 1 1 d . . . . .
O8 O 0.4361(5) 0.6455(5) 0.4534(4) 0.096(3) Uani 1 1 d . . . . .
Cl3 Cl 0.65006(19) 0.75285(19) 0.28488(14) 0.0749(10) Uani 1 1 d . . . . .
O9 O 0.6341(6) 0.7055(5) 0.2643(4) 0.107(4) Uani 1 1 d . . . . .
O10 O 0.7239(4) 0.7373(5) 0.2924(4) 0.086(3) Uani 1 1 d . . . . .
O11 O 0.6317(8) 0.8100(5) 0.2576(5) 0.143(5) Uani 1 1 d . . . . .
O12 O 0.6102(6) 0.7636(7) 0.3299(5) 0.142(5) Uani 1 1 d . . . . .
Cl4 Cl 0.1403(2) 0.34758(16) 0.46418(12) 0.0781(11) Uani 1 1 d D . . . .
O13 O 0.0646(5) 0.3674(10) 0.4643(8) 0.098(4) Uiso 0.50(2) 1 d D U P B 1
O15 O 0.1741(12) 0.3206(8) 0.4231(5) 0.096(4) Uiso 0.50(2) 1 d D U P B 1
O14 O 0.1660(13) 0.4004(7) 0.4699(7) 0.094(4) Uiso 0.50(2) 1 d D U P B 1
O13' O 0.0762(9) 0.3439(11) 0.4451(8) 0.099(4) Uiso 0.50(2) 1 d D U P B 2
O15' O 0.1976(9) 0.3398(11) 0.4258(6) 0.093(4) Uiso 0.50(2) 1 d D U P B 2
O14' O 0.1278(14) 0.4102(7) 0.4763(7) 0.096(4) Uiso 0.50(2) 1 d D U P B 2
O16 O 0.1556(6) 0.3040(4) 0.5044(3) 0.107(4) Uani 1 1 d D . . . .
Cl5 Cl 0.1699(2) 0.12264(18) 0.35581(15) 0.0856(12) Uani 1 1 d . . . . .
O17 O 0.1467(9) 0.1823(5) 0.3426(6) 0.164(6) Uani 1 1 d . . . . .
O18 O 0.1595(8) 0.0821(5) 0.3263(4) 0.126(5) Uani 1 1 d . . . . .
O19 O 0.2508(8) 0.1156(8) 0.3496(6) 0.167(6) Uani 1 1 d . . . . .
O20 O 0.1613(8) 0.1015(7) 0.4035(4) 0.145(5) Uani 1 1 d . . . . .
Cl6 Cl 0.8698(3) 0.2289(2) 0.42853(15) 0.1008(14) Uani 1 1 d D . . . .
O22 O 0.8488(9) 0.2873(5) 0.4482(5) 0.156(6) Uani 0.819(12) 1 d D U P C 1
O23 O 0.9341(7) 0.2307(9) 0.3988(5) 0.168(7) Uani 0.819(12) 1 d D U P C 1
O21 O 0.8157(8) 0.2259(8) 0.4032(5) 0.143(5) Uani 0.819(12) 1 d D U P C 1
O24 O 0.8790(9) 0.1831(6) 0.4679(4) 0.127(5) Uani 0.819(12) 1 d D U P C 1
O22' O 0.852(3) 0.2856(14) 0.4002(16) 0.154(7) Uani 0.181(12) 1 d D U P C 2
O23' O 0.9451(8) 0.212(2) 0.430(2) 0.23(3) Uani 0.181(12) 1 d D U P C 2
O24' O 0.831(3) 0.228(3) 0.4736(9) 0.131(6) Uani 0.181(12) 1 d D U P C 2
O21' O 0.856(3) 0.1822(17) 0.4046(17) 0.133(5) Uani 0.181(12) 1 d D U P C 2
Cl7 Cl 0.9885(2) 0.58234(18) 0.18224(13) 0.0781(10) Uani 1 1 d D . . . .
O25 O 0.9287(8) 0.5544(9) 0.1834(8) 0.111(4) Uani 0.452(13) 1 d D U P D 1
O26 O 0.9697(13) 0.6226(10) 0.2190(7) 0.112(5) Uani 0.452(13) 1 d D U P D 1
O27 O 1.0013(13) 0.6142(11) 0.1363(5) 0.124(5) Uani 0.452(13) 1 d D U P D 1
O25' O 0.9480(12) 0.5747(11) 0.1462(7) 0.118(4) Uani 0.548(13) 1 d D U P D 2
O26' O 0.9429(11) 0.6048(11) 0.2231(6) 0.104(4) Uani 0.548(13) 1 d D U P D 2
O27' O 1.0170(12) 0.6327(9) 0.1568(8) 0.123(5) Uani 0.548(13) 1 d D U P D 2
O28 O 1.0470(5) 0.5314(4) 0.1944(3) 0.092(3) Uani 1 1 d D . . . .
Cl8 Cl 0.7431(3) 0.46709(19) 0.48773(14) 0.0942(13) Uani 1 1 d D . . . .
O29 O 0.6986(6) 0.4369(5) 0.5195(4) 0.117(4) Uani 1 1 d D . . . .
O30 O 0.7845(11) 0.4336(9) 0.4532(7) 0.163(6) Uiso 0.601(12) 1 d D U P E 1
O31 O 0.7029(11) 0.5246(7) 0.4701(8) 0.158(6) Uiso 0.601(12) 1 d D U P E 1
O32 O 0.7900(10) 0.4823(10) 0.5165(6) 0.150(6) Uiso 0.601(12) 1 d D U P E 1
O32' O 0.8094(13) 0.4255(13) 0.4815(13) 0.152(6) Uiso 0.399(12) 1 d D U P E 2
O31' O 0.7473(19) 0.5277(10) 0.4883(12) 0.153(6) Uiso 0.399(12) 1 d D U P E 2
O30' O 0.7095(18) 0.4698(16) 0.4451(10) 0.165(6) Uiso 0.399(12) 1 d D U P E 2
Cl9 Cl 0.8951(4) 0.3311(5) 0.0835(2) 0.196(3) Uani 1 1 d . . . . .
O33 O 0.9690(8) 0.3115(7) 0.0948(5) 0.146(5) Uiso 1 1 d . . . . .
O34 O 0.8866(17) 0.2856(15) 0.0491(12) 0.309(14) Uiso 1 1 d . . . . .
O35 O 0.8855(11) 0.3865(10) 0.0556(7) 0.199(7) Uiso 1 1 d . . . . .
O36 O 0.8453(11) 0.3325(9) 0.1271(7) 0.198(7) Uiso 1 1 d . . . . .
Cl10 Cl 0.2185(9) 0.1412(8) 0.0075(6) 0.137(5) Uani 0.546(12) 1 d D U P F 1
O37 O 0.2297(13) 0.1387(11) -0.0431(7) 0.129(7) Uiso 0.546(12) 1 d D U P F 1
O38 O 0.1521(13) 0.1268(14) 0.0293(10) 0.166(8) Uiso 0.546(12) 1 d D U P F 1
O39 O 0.2226(15) 0.2025(9) 0.0161(9) 0.165(7) Uiso 0.546(12) 1 d D U P F 1
O40 O 0.2775(12) 0.0953(11) 0.0273(9) 0.173(8) Uiso 0.546(12) 1 d D U P F 1
Cl13 Cl 0.1891(11) 0.1616(9) 0.0044(7) 0.137(5) Uani 0.454(12) 1 d D U P F 2
O37' O 0.1575(18) 0.1252(15) 0.0434(10) 0.163(8) Uiso 0.454(12) 1 d D U P F 2
O40' O 0.1423(14) 0.2238(10) 0.0007(10) 0.159(8) Uiso 0.454(12) 1 d D U P F 2
O38' O 0.1916(16) 0.1365(12) -0.0393(8) 0.125(7) Uiso 0.454(12) 1 d D U P F 2
O39' O 0.2582(14) 0.1665(16) 0.0149(12) 0.173(7) Uiso 0.454(12) 1 d D U P F 2
Cl11 Cl 0.4318(3) 0.7203(3) 0.06626(16) 0.1051(14) Uani 1 1 d D . . . .
O41 O 0.4092(9) 0.7631(7) 0.0978(4) 0.154(6) Uani 1 1 d . U . . .
O42 O 0.3890(7) 0.6743(6) 0.0773(4) 0.123(4) Uani 1 1 d . . . . .
O43 O 0.4968(10) 0.6952(12) 0.0907(8) 0.117(5) Uani 0.501(12) 1 d D U P G 1
O45 O 0.4639(15) 0.7318(14) 0.0190(6) 0.120(5) Uani 0.501(12) 1 d D U P G 1
O43' O 0.5028(9) 0.6892(12) 0.0486(9) 0.119(5) Uani 0.499(12) 1 d D U P G 2
O45' O 0.4059(13) 0.7589(11) 0.0237(7) 0.117(5) Uani 0.499(12) 1 d D U P G 2
Cl12 Cl 0.1891(11) 0.9156(9) 0.9169(7) 0.179(8) Uiso 0.3333 1 d D . P H 1
O48 O 0.189(2) 0.9381(18) 0.9597(10) 0.190(10) Uiso 0.3333 1 d D . P H 1
O47 O 0.1375(18) 0.8806(17) 0.9211(14) 0.190(10) Uiso 0.3333 1 d D . P H 1
O46 O 0.176(2) 0.9658(15) 0.8816(12) 0.190(10) Uiso 0.3333 1 d D . P H 1
O49 O 0.2561(15) 0.8755(17) 0.9059(14) 0.190(10) Uiso 0.3333 1 d D . P H 1
Cl14 Cl 0.6898(6) 0.0095(6) 0.1841(4) 0.199(5) Uiso 0.6667 1 d D . P I 2
O46' O 0.7121(14) -0.0055(12) 0.2287(7) 0.222(6) Uiso 0.6667 1 d D . P I 2
O47' O 0.6495(13) 0.0714(9) 0.1786(9) 0.222(6) Uiso 0.6667 1 d D . P I 2
O48' O 0.7480(11) 0.0062(12) 0.1486(8) 0.222(6) Uiso 0.6667 1 d D . P I 2
O49' O 0.6492(13) -0.0311(11) 0.1772(9) 0.222(6) Uiso 0.6667 1 d D . P I 2
O66 O 0.9080(10) 0.4664(9) 0.1061(6) 0.194(7) Uiso 1 1 d . . . . .
O67 O 0.0409(13) 0.7612(11) 0.1634(8) 0.252(10) Uiso 1 1 d . . . . .
O70 O 0.4358(5) 0.4789(5) 0.1380(4) 0.098(3) Uani 1 1 d . U . . .
O71 O 1.5061(5) 1.0430(4) 0.4372(3) 0.075(3) Uani 1 1 d . U . . .
O72 O 0.5974(7) 0.4303(6) 0.0224(4) 0.123(4) Uani 1 1 d . U . . .
O73 O 1.2659(5) 0.9881(4) 0.6403(3) 0.073(2) Uani 1 1 d . U . . .
O74 O 0.6284(6) 0.2405(6) 0.2383(5) 0.118(4) Uani 1 1 d . U . . .
O75 O 1.5442(5) 1.1094(4) 0.2997(4) 0.085(3) Uani 1 1 d . U . . .
O76 O 0.8214(6) 0.1259(4) 0.2506(4) 0.087(3) Uani 1 1 d . U . . .
O78 O 1.0258(6) 0.0207(4) 0.2041(4) 0.101(3) Uani 1 1 d . U . . .
O79 O 1.2958(6) 1.2541(5) 0.2154(5) 0.106(4) Uani 1 1 d . U . . .
O90 O 0.7409(14) 0.2549(13) 0.0941(7) 0.128(9) Uani 0.5 1 d . . P . .
O91 O 0.9343(8) 0.4807(5) 0.4927(4) 0.130(5) Uani 1 1 d . . . . .
O92 O 0.6077(12) 0.7127(12) 0.1050(9) 0.125(8) Uani 0.5 1 d . . P . .
O94 O 1.631(2) 0.8497(19) 0.1021(14) 0.222(16) Uiso 0.5 1 d . . P . .
O95 O 1.397(5) 0.207(4) -0.002(3) 0.22(2) Uiso 0.25 1 d . U P J 1
O95' O 1.341(2) 0.2804(19) -0.0092(14) 0.201(14) Uiso 0.5 1 d . U P K 2
O95A O 1.373(4) 0.278(4) 0.036(3) 0.20(2) Uiso 0.25 1 d . U P L 3
O96 O 0.027(3) 0.842(3) 0.987(2) 0.15(2) Uiso 0.25 1 d . . P . .
O97 O 0.124(3) 1.028(3) 0.932(2) 0.16(2) Uiso 0.25 1 d . . P . .
N1S N 0.6462(9) 0.4206(7) 0.3499(5) 0.107(5) Uani 1 1 d . U . . .
C1S C 0.6529(9) 0.3913(8) 0.3850(6) 0.088(5) Uani 1 1 d . U . . .
C2S C 0.6609(9) 0.3503(8) 0.4299(6) 0.112(6) Uani 1 1 d . U . . .
H2S1 H 0.6386 0.3742 0.4564 0.167 Uiso 1 1 calc R U . . .
H2S2 H 0.7119 0.3333 0.4330 0.167 Uiso 1 1 calc R U . . .
H2S3 H 0.6376 0.3164 0.4300 0.167 Uiso 1 1 calc R U . . .
N2S N 0.3517(10) 0.4349(7) 0.3866(5) 0.125(6) Uani 1 1 d . U . . .
C3S C 0.3451(10) 0.4034(8) 0.4194(6) 0.099(5) Uani 1 1 d . U . . .
C4S C 0.3363(9) 0.3633(8) 0.4606(6) 0.111(6) Uani 1 1 d . U . . .
H4S1 H 0.3058 0.3869 0.4853 0.167 Uiso 1 1 calc R U . . .
H4S2 H 0.3831 0.3436 0.4714 0.167 Uiso 1 1 calc R U . . .
H4S3 H 0.3137 0.3314 0.4541 0.167 Uiso 1 1 calc R U . . .
N3S N 0.6128(13) 0.2012(10) 0.4048(8) 0.178(8) Uiso 1 1 d . U . . .
C5S C 0.5628(12) 0.1990(9) 0.4317(7) 0.116(6) Uiso 1 1 d . U . . .
C6S C 0.4918(10) 0.1961(9) 0.4561(7) 0.126(6) Uiso 1 1 d . U . . .
H6S1 H 0.4550 0.2183 0.4358 0.189 Uiso 1 1 calc R U . . .
H6S2 H 0.4840 0.2153 0.4855 0.189 Uiso 1 1 calc R U . . .
H6S3 H 0.4891 0.1527 0.4633 0.189 Uiso 1 1 calc R U . . .
N4S N 0.3445(15) 0.2402(13) 0.3773(10) 0.215(10) Uiso 1 1 d . U . . .
C7S C 0.3163(13) 0.2099(12) 0.4055(9) 0.148(8) Uiso 1 1 d D U . . .
C8S C 0.2623(14) 0.1885(13) 0.4408(9) 0.191(11) Uiso 1 1 d D U . . .
H8S1 H 0.2246 0.2243 0.4503 0.286 Uiso 1 1 calc R U . . .
H8S2 H 0.2851 0.1664 0.4686 0.286 Uiso 1 1 calc R U . . .
H8S3 H 0.2412 0.1605 0.4272 0.286 Uiso 1 1 calc R U . . .
N5S N 0.8133(7) 0.8106(6) 0.3691(5) 0.092(4) Uani 1 1 d . U . . .
C9S C 0.7646(9) 0.8399(7) 0.3546(6) 0.077(4) Uani 1 1 d . U . . .
C10S C 0.7029(9) 0.8795(7) 0.3343(6) 0.104(5) Uani 1 1 d . U . . .
H10D H 0.7005 0.9228 0.3378 0.156 Uiso 1 1 calc R U . . .
H10E H 0.6593 0.8682 0.3505 0.156 Uiso 1 1 calc R U . . .
H10F H 0.7070 0.8744 0.3006 0.156 Uiso 1 1 calc R U . . .
N6S N 0.6429(10) 0.8253(8) 0.4582(7) 0.146(7) Uani 1 1 d . U . . .
C11S C 0.6650(10) 0.7800(10) 0.4441(7) 0.109(6) Uani 1 1 d . U . . .
C12S C 0.6943(8) 0.7204(7) 0.4257(6) 0.097(5) Uani 1 1 d . U . . .
H12A H 0.7257 0.7259 0.3963 0.145 Uiso 1 1 calc R U . . .
H12B H 0.6551 0.7037 0.4194 0.145 Uiso 1 1 calc R U . . .
H12C H 0.7218 0.6916 0.4490 0.145 Uiso 1 1 calc R U . . .
N7S N 0.9910(7) 0.8647(7) 0.4575(5) 0.090(4) Uani 1 1 d . U . . .
C13S C 0.9756(9) 0.8310(7) 0.4843(6) 0.086(5) Uani 1 1 d . U . . .
C14S C 0.9531(11) 0.7861(9) 0.5249(7) 0.133(7) Uani 1 1 d . U . . .
H14A H 0.9951 0.7536 0.5331 0.199 Uiso 1 1 calc R U . . .
H14B H 0.9177 0.7673 0.5154 0.199 Uiso 1 1 calc R U . . .
H14C H 0.9320 0.8085 0.5524 0.199 Uiso 1 1 calc R U . . .
N8S N 0.4849(6) 0.5402(6) 0.3512(4) 0.079(4) Uani 1 1 d . U . . .
C15S C 0.4855(7) 0.5206(6) 0.3890(5) 0.065(4) Uani 1 1 d . U . . .
C16S C 0.4869(9) 0.4958(7) 0.4390(5) 0.089(5) Uani 1 1 d . U . . .
H16A H 0.5272 0.5051 0.4511 0.134 Uiso 1 1 calc R U . . .
H16B H 0.4924 0.4509 0.4421 0.134 Uiso 1 1 calc R U . . .
H16C H 0.4420 0.5151 0.4571 0.134 Uiso 1 1 calc R U . . .
N9S N 0.2890(7) 0.3944(6) 0.1582(4) 0.087(4) Uani 1 1 d . U . . .
C17S C 0.3442(9) 0.3664(8) 0.1550(6) 0.087(5) Uani 1 1 d . U . . .
C18S C 0.4163(10) 0.3278(10) 0.1536(10) 0.172(10) Uani 1 1 d . U . . .
H18D H 0.4277 0.3127 0.1858 0.258 Uiso 1 1 calc R U . . .
H18E H 0.4501 0.3521 0.1377 0.258 Uiso 1 1 calc R U . . .
H18F H 0.4199 0.2924 0.1362 0.258 Uiso 1 1 calc R U . . .
N10S N 0.4533(6) 0.3348(5) 0.2696(5) 0.135(6) Uiso 1 1 d G U . . .
C19S C 0.4801(6) 0.3363(5) 0.3029(5) 0.104(5) Uiso 1 1 d G U . . .
C20S C 0.5136(7) 0.3382(5) 0.3444(4) 0.169(9) Uiso 1 1 d G U . . .
H20A H 0.5247 0.3839 0.3441 0.253 Uiso 1 1 d G U . . .
H20B H 0.5642 0.3028 0.3452 0.253 Uiso 1 1 d G U . . .
H20C H 0.4781 0.3294 0.3766 0.253 Uiso 1 1 d G U . . .
N11S N 0.3844(11) 0.9505(8) 0.0113(11) 0.28(3) Uiso 0.5 1 d G U P . .
C21S C 0.4202(11) 0.9184(7) 0.0383(10) 0.20(2) Uiso 0.5 1 d G U P . .
C22S C 0.4650(10) 0.8784(6) 0.0720(9) 0.19(2) Uiso 0.5 1 d G U P . .
H22A H 0.5180 0.8581 0.0541 0.285 Uiso 0.5 1 d G U P . .
H22B H 0.4403 0.8406 0.0888 0.285 Uiso 0.5 1 d G U P . .
H22C H 0.4719 0.9049 0.0995 0.285 Uiso 0.5 1 d G U P . .
N12S N 0.9144(7) 0.5634(8) 0.0352(6) 0.129(10) Uiso 0.5 1 d G U P . .
C23S C 0.9443(7) 0.6025(9) 0.0344(6) 0.125(13) Uiso 0.5 1 d G U P . .
C24S C 0.9816(8) 0.6512(10) 0.0334(7) 0.170(18) Uiso 0.5 1 d G U P . .
H24A H 0.9477 0.6891 0.0526 0.255 Uiso 0.5 1 d G U P . .
H24B H 0.9952 0.6700 -0.0032 0.255 Uiso 0.5 1 d G U P . .
H24C H 1.0313 0.6330 0.0500 0.255 Uiso 0.5 1 d G U P . .

loop_
_atom_site_aniso_label
_atom_site_aniso_U_11
_atom_site_aniso_U_22
_atom_site_aniso_U_33
_atom_site_aniso_U_23
_atom_site_aniso_U_13
_atom_site_aniso_U_12
Zn1 0.0464(9) 0.0489(9) 0.0544(8) -0.0122(7) -0.0035(7) -0.0123(7)
Zn2 0.0427(9) 0.0510(9) 0.0677(9) -0.0158(7) -0.0036(7) -0.0123(7)
Zn3 0.0482(9) 0.0522(9) 0.0470(8) -0.0054(7) -0.0020(7) -0.0078(7)
Zn4 0.0480(9) 0.0548(9) 0.0356(7) -0.0021(6) -0.0080(6) -0.0101(7)
Zn5 0.0446(8) 0.0396(8) 0.0403(7) 0.0020(6) -0.0041(6) -0.0115(6)
Zn6 0.0437(8) 0.0359(8) 0.0440(7) -0.0004(6) -0.0082(6) -0.0110(6)
Zn7 0.0563(9) 0.0527(9) 0.0514(8) 0.0031(7) -0.0105(7) -0.0181(7)
Zn8 0.0394(8) 0.0385(8) 0.0492(8) -0.0022(6) -0.0049(6) -0.0102(6)
Zn9 0.0364(8) 0.0435(8) 0.0502(8) -0.0076(6) -0.0048(6) -0.0089(6)
N1 0.045(6) 0.050(6) 0.052(5) -0.011(5) 0.000(4) -0.010(4)
N2 0.037(5) 0.044(6) 0.055(5) -0.005(5) -0.006(4) -0.010(4)
N3 0.045(6) 0.033(5) 0.045(5) -0.006(4) -0.005(4) -0.008(4)
N4 0.041(5) 0.033(5) 0.041(5) -0.005(4) -0.004(4) -0.007(4)
N5 0.038(5) 0.052(5) 0.040(5) -0.004(4) -0.006(4) -0.011(4)
N6 0.037(5) 0.057(5) 0.043(5) -0.007(5) -0.005(4) -0.011(5)
N7 0.057(7) 0.067(6) 0.051(6) -0.020(5) 0.001(5) -0.021(5)
N8 0.067(7) 0.061(6) 0.045(5) -0.013(5) -0.010(5) -0.025(5)
N9 0.034(5) 0.035(5) 0.053(5) -0.002(4) -0.002(4) -0.012(4)
N10 0.042(6) 0.039(5) 0.050(5) -0.001(4) -0.011(4) -0.011(4)
N11 0.038(5) 0.033(5) 0.051(5) -0.006(4) -0.006(4) -0.013(4)
N12 0.036(5) 0.042(6) 0.055(5) -0.014(4) -0.004(4) -0.007(4)
N13 0.041(6) 0.053(6) 0.078(6) -0.016(6) 0.005(5) -0.018(5)
N14 0.042(6) 0.042(6) 0.055(5) -0.013(4) 0.001(4) -0.011(4)
N15 0.048(6) 0.034(5) 0.037(5) -0.007(4) -0.003(4) -0.011(4)
N16 0.038(5) 0.031(5) 0.042(5) -0.005(4) -0.004(4) -0.006(4)
N17 0.040(5) 0.036(5) 0.044(5) -0.004(4) -0.007(4) -0.007(4)
N18 0.040(5) 0.041(5) 0.045(5) -0.007(4) 0.000(4) -0.011(4)
N19 0.052(6) 0.046(6) 0.052(6) -0.007(5) 0.005(5) -0.003(4)
N20 0.046(6) 0.049(6) 0.047(5) -0.008(4) -0.001(4) -0.003(4)
N21 0.051(6) 0.052(6) 0.037(5) -0.010(4) -0.009(4) -0.004(4)
N22 0.045(6) 0.056(6) 0.038(5) -0.008(4) -0.008(4) -0.004(4)
N23 0.047(5) 0.054(5) 0.051(6) -0.009(5) -0.005(5) -0.007(4)
N24 0.062(7) 0.064(6) 0.069(7) 0.001(6) -0.005(6) -0.029(5)
N25 0.053(6) 0.057(6) 0.050(6) -0.004(5) -0.003(5) -0.008(5)
N26 0.047(6) 0.052(5) 0.046(5) -0.006(4) -0.001(4) -0.008(5)
N27 0.053(6) 0.056(6) 0.042(5) -0.009(4) -0.006(5) -0.014(5)
N28 0.050(6) 0.058(5) 0.037(5) -0.002(4) -0.013(4) -0.015(5)
N29 0.063(6) 0.060(6) 0.042(5) 0.007(5) -0.014(5) -0.020(5)
N30 0.067(7) 0.052(6) 0.056(6) 0.008(5) -0.012(5) -0.022(5)
O60 0.053(5) 0.051(5) 0.055(5) 0.002(4) 0.002(4) -0.005(4)
O61 0.054(5) 0.061(6) 0.062(5) -0.022(4) -0.004(4) -0.002(4)
O62 0.053(5) 0.059(5) 0.046(5) 0.007(4) -0.008(4) 0.005(4)
O63 0.065(6) 0.084(7) 0.046(5) 0.009(4) -0.006(4) 0.016(5)
O64 0.042(5) 0.032(4) 0.059(5) -0.002(4) -0.006(4) -0.003(3)
O65 0.050(5) 0.049(5) 0.049(4) 0.004(4) -0.008(4) -0.020(4)
C1 0.033(6) 0.051(7) 0.049(6) -0.017(5) 0.007(5) -0.006(5)
C2 0.056(8) 0.070(8) 0.070(8) 0.002(6) -0.011(6) -0.025(6)
C3 0.064(9) 0.078(9) 0.074(8) -0.015(6) -0.007(6) -0.030(7)
C4 0.055(8) 0.095(9) 0.071(8) -0.026(6) -0.012(6) -0.027(7)
C5 0.056(8) 0.086(9) 0.051(7) -0.015(6) -0.007(6) -0.011(6)
C6 0.057(8) 0.055(7) 0.050(7) -0.015(5) 0.001(5) -0.019(6)
C7 0.095(12) 0.154(16) 0.095(11) -0.028(10) -0.039(9) -0.045(12)
C8 0.031(6) 0.050(7) 0.053(6) -0.012(6) 0.007(5) -0.014(5)
C9 0.045(6) 0.046(7) 0.056(6) 0.001(6) -0.009(5) -0.022(6)
C10 0.057(7) 0.073(9) 0.057(6) 0.000(7) -0.001(6) -0.035(7)
C11 0.061(7) 0.065(8) 0.045(6) -0.003(6) 0.001(5) -0.033(6)
C12 0.048(6) 0.039(7) 0.051(6) -0.007(5) -0.003(5) -0.014(5)
C13 0.033(6) 0.043(7) 0.048(5) 0.001(5) -0.005(5) -0.011(5)
C14 0.053(7) 0.047(7) 0.036(6) -0.009(5) -0.004(5) -0.020(5)
C15 0.049(7) 0.049(7) 0.042(6) -0.009(5) 0.003(5) -0.019(5)
C16 0.073(8) 0.045(7) 0.046(6) -0.001(5) -0.008(6) -0.028(6)
C17 0.065(8) 0.040(7) 0.044(6) -0.003(5) -0.008(5) -0.021(6)
C18 0.042(6) 0.031(6) 0.042(6) -0.008(5) -0.003(5) -0.005(5)
C19 0.047(7) 0.038(6) 0.036(6) -0.004(5) -0.002(5) -0.012(5)
C20 0.073(8) 0.050(7) 0.040(6) 0.004(5) -0.015(5) -0.026(6)
C21 0.061(7) 0.055(7) 0.032(6) 0.001(5) -0.014(5) -0.017(6)
C22 0.046(6) 0.041(6) 0.030(5) -0.008(5) -0.001(5) -0.007(5)
C23 0.042(6) 0.031(6) 0.037(6) -0.008(4) 0.003(5) -0.010(5)
C24 0.041(6) 0.045(6) 0.038(6) -0.001(5) -0.008(5) -0.009(5)
C25 0.044(6) 0.045(6) 0.028(6) -0.002(5) -0.001(5) -0.006(5)
C26 0.052(7) 0.039(6) 0.036(6) 0.002(5) -0.006(5) -0.004(5)
C27 0.049(7) 0.052(6) 0.040(6) 0.001(6) -0.015(5) -0.005(5)
C28 0.042(6) 0.049(6) 0.037(6) -0.002(5) -0.001(5) -0.009(5)
C29 0.040(6) 0.062(6) 0.041(6) 0.001(6) -0.011(5) -0.011(6)
C30 0.040(6) 0.052(6) 0.052(7) -0.004(6) -0.010(6) -0.007(5)
C31 0.039(6) 0.057(7) 0.059(7) -0.006(6) -0.009(6) -0.013(5)
C32 0.035(6) 0.065(6) 0.062(7) -0.018(7) -0.009(6) -0.001(5)
C33 0.047(6) 0.060(6) 0.068(8) -0.011(7) -0.002(6) -0.018(5)
C34 0.042(6) 0.053(7) 0.102(9) -0.013(7) -0.002(7) -0.012(5)
C35 0.048(7) 0.054(6) 0.075(8) 0.004(7) -0.012(6) -0.012(5)
C36 0.055(7) 0.102(12) 0.099(11) -0.031(9) 0.009(8) -0.038(8)
C41 0.071(9) 0.078(7) 0.056(7) -0.027(6) 0.005(6) -0.032(7)
C42 0.070(9) 0.073(7) 0.070(8) -0.028(7) -0.005(6) -0.013(7)
C43 0.091(11) 0.092(9) 0.072(9) -0.037(7) -0.003(7) -0.035(8)
C44 0.111(11) 0.116(9) 0.073(9) -0.034(8) -0.010(7) -0.058(9)
C45 0.095(11) 0.114(9) 0.067(9) -0.022(8) -0.014(7) -0.048(9)
C46 0.081(10) 0.092(8) 0.054(8) -0.018(6) -0.002(6) -0.035(8)
C47 0.20(2) 0.137(13) 0.123(15) -0.020(12) -0.012(14) -0.113(16)
C48 0.104(11) 0.119(11) 0.040(7) -0.011(7) -0.004(7) -0.073(9)
C49 0.113(11) 0.085(9) 0.049(6) -0.009(6) -0.011(7) -0.057(8)
C50 0.163(14) 0.138(12) 0.046(7) 0.009(7) -0.026(9) -0.103(11)
C51 0.158(14) 0.095(10) 0.064(6) 0.014(7) -0.032(9) -0.082(10)
C52 0.098(10) 0.059(7) 0.059(6) 0.006(6) -0.035(7) -0.031(7)
C53 0.061(8) 0.050(7) 0.046(6) -0.008(5) -0.014(6) -0.015(6)
C54 0.047(7) 0.042(6) 0.049(6) -0.006(5) -0.006(5) -0.019(5)
C55 0.087(9) 0.053(6) 0.057(7) 0.004(6) -0.027(6) -0.025(7)
C56 0.146(13) 0.063(7) 0.097(10) 0.016(7) -0.078(9) -0.043(9)
C57 0.141(13) 0.054(7) 0.105(10) 0.010(7) -0.085(9) -0.030(9)
C58 0.067(8) 0.036(5) 0.063(7) 0.004(5) -0.025(6) -0.017(6)
C59 0.042(7) 0.038(5) 0.059(7) -0.004(5) -0.013(5) -0.012(5)
C60 0.060(8) 0.041(5) 0.080(8) 0.006(6) -0.041(6) -0.013(6)
C61 0.051(7) 0.035(6) 0.078(8) -0.001(5) -0.025(6) -0.007(5)
C62 0.035(6) 0.043(6) 0.052(6) -0.003(5) -0.008(5) -0.012(5)
C63 0.034(6) 0.038(5) 0.048(6) 0.000(5) -0.012(5) -0.007(5)
C64 0.035(5) 0.028(6) 0.057(7) -0.007(5) -0.003(5) -0.003(5)
C65 0.035(6) 0.034(6) 0.051(6) -0.003(4) -0.003(5) -0.009(5)
C66 0.031(6) 0.042(7) 0.056(7) -0.006(5) -0.004(5) -0.003(5)
C67 0.047(6) 0.034(7) 0.062(7) -0.008(5) -0.004(5) -0.012(5)
C68 0.047(6) 0.035(6) 0.054(6) -0.005(5) -0.008(5) -0.015(5)
C69 0.043(6) 0.039(7) 0.056(7) -0.012(5) -0.005(5) -0.014(5)
C70 0.036(6) 0.045(6) 0.058(6) -0.012(5) -0.006(5) -0.018(5)
C71 0.044(7) 0.048(6) 0.088(8) -0.016(6) -0.021(6) -0.016(6)
C72 0.069(9) 0.055(7) 0.085(8) -0.026(6) -0.023(7) -0.015(7)
C73 0.039(7) 0.072(7) 0.066(7) -0.019(5) -0.011(6) -0.019(6)
C74 0.052(7) 0.058(6) 0.058(7) -0.007(5) -0.007(6) -0.019(6)
C75 0.046(7) 0.051(6) 0.051(6) -0.016(5) -0.004(5) -0.016(6)
C76 0.083(11) 0.105(11) 0.073(9) 0.004(8) -0.033(8) -0.046(9)
C77 0.147(18) 0.136(17) 0.174(17) -0.062(14) -0.052(15) -0.041(14)
C78 0.047(7) 0.055(8) 0.072(7) -0.015(7) 0.010(6) -0.024(6)
C79 0.051(7) 0.035(7) 0.062(6) -0.009(5) 0.006(5) -0.019(5)
C80 0.068(8) 0.061(8) 0.058(6) 0.002(6) 0.003(6) -0.031(6)
C81 0.066(8) 0.054(8) 0.056(6) -0.010(6) 0.004(6) -0.028(6)
C82 0.043(7) 0.048(7) 0.050(6) -0.009(5) 0.001(5) -0.013(5)
C83 0.052(7) 0.033(7) 0.056(6) -0.005(5) -0.001(5) -0.017(5)
C84 0.052(7) 0.035(6) 0.046(6) -0.006(5) -0.006(5) -0.014(5)
C85 0.054(7) 0.041(7) 0.044(6) -0.002(5) 0.005(5) -0.019(5)
C86 0.062(8) 0.045(7) 0.047(6) 0.006(5) -0.004(5) -0.025(6)
C87 0.068(8) 0.043(7) 0.047(6) 0.006(5) -0.015(6) -0.019(6)
C88 0.049(6) 0.035(6) 0.030(6) -0.007(4) -0.002(5) -0.008(5)
C89 0.050(6) 0.028(6) 0.038(6) -0.001(4) -0.007(5) -0.009(5)
C90 0.052(7) 0.038(6) 0.046(6) -0.004(5) -0.008(5) -0.010(5)
C91 0.044(7) 0.039(6) 0.042(6) -0.003(5) -0.008(5) -0.004(5)
C92 0.042(6) 0.025(5) 0.041(6) -0.012(4) -0.004(5) -0.001(4)
C93 0.041(7) 0.031(6) 0.041(6) -0.003(5) -0.002(5) -0.010(5)
C94 0.040(6) 0.037(5) 0.039(6) -0.003(5) -0.002(5) -0.007(4)
C95 0.041(6) 0.041(5) 0.039(6) -0.002(5) -0.005(5) -0.008(5)
C96 0.045(6) 0.037(6) 0.043(6) -0.001(5) -0.005(5) -0.008(5)
C97 0.040(6) 0.046(6) 0.052(7) 0.002(6) -0.013(6) -0.009(5)
C98 0.044(6) 0.046(5) 0.039(6) 0.000(5) -0.001(5) -0.018(5)
C99 0.035(6) 0.048(5) 0.050(7) -0.005(6) -0.008(5) -0.007(5)
C100 0.040(6) 0.047(5) 0.059(7) -0.007(6) -0.009(6) -0.014(5)
C101 0.042(6) 0.050(6) 0.091(9) -0.007(7) 0.003(6) -0.011(5)
C102 0.045(7) 0.061(7) 0.118(11) -0.009(8) -0.003(7) -0.021(5)
C103 0.051(6) 0.049(6) 0.094(9) 0.000(7) -0.008(7) -0.023(5)
C104 0.054(6) 0.043(6) 0.097(9) 0.003(7) -0.015(7) -0.017(5)
C105 0.042(6) 0.043(6) 0.066(7) -0.007(6) 0.001(6) -0.013(5)
C106 0.082(12) 0.062(9) 0.26(2) -0.023(12) -0.030(13) -0.040(8)
C111 0.057(8) 0.047(7) 0.057(7) 0.000(5) 0.002(5) -0.009(5)
C112 0.090(10) 0.052(8) 0.056(7) 0.002(6) -0.008(6) -0.014(6)
C113 0.084(10) 0.052(8) 0.073(7) 0.012(7) 0.000(7) -0.022(6)
C114 0.070(9) 0.047(8) 0.082(8) 0.000(6) -0.006(7) -0.012(6)
C115 0.058(8) 0.050(8) 0.073(7) 0.001(6) -0.007(6) -0.008(6)
C116 0.049(8) 0.045(7) 0.059(6) 0.001(6) -0.004(6) 0.000(5)
C117 0.108(13) 0.092(12) 0.123(12) 0.007(10) -0.038(10) -0.043(10)
C118 0.056(8) 0.044(7) 0.054(7) -0.003(6) 0.008(6) -0.004(5)
C119 0.048(7) 0.046(7) 0.046(6) -0.002(5) -0.001(5) -0.001(5)
C120 0.074(9) 0.049(8) 0.051(6) -0.002(6) -0.008(6) -0.012(6)
C121 0.079(9) 0.042(7) 0.047(6) 0.005(5) -0.022(6) -0.007(6)
C122 0.054(7) 0.049(7) 0.042(6) -0.002(5) -0.007(5) -0.003(5)
C123 0.052(8) 0.043(7) 0.041(6) 0.002(5) -0.007(5) -0.004(5)
C124 0.054(7) 0.056(7) 0.031(6) -0.009(5) -0.009(5) -0.012(5)
C125 0.053(7) 0.050(7) 0.041(6) -0.011(5) -0.006(5) -0.002(5)
C126 0.068(8) 0.045(7) 0.052(7) -0.001(5) -0.017(6) -0.005(5)
C127 0.055(8) 0.050(7) 0.075(8) -0.001(6) -0.033(6) -0.003(5)
C128 0.043(6) 0.052(6) 0.037(6) -0.009(5) -0.004(5) -0.004(5)
C129 0.047(7) 0.057(6) 0.036(6) -0.011(5) -0.006(5) -0.007(5)
C130 0.042(7) 0.054(7) 0.045(6) -0.010(5) -0.011(5) 0.000(5)
C131 0.053(7) 0.057(7) 0.042(6) -0.018(5) -0.013(5) -0.009(6)
C132 0.043(7) 0.052(6) 0.049(7) -0.015(5) -0.003(5) 0.000(5)
C133 0.048(7) 0.044(6) 0.040(6) -0.010(5) -0.011(5) 0.001(5)
C134 0.041(6) 0.053(6) 0.045(6) -0.008(6) -0.006(5) -0.011(5)
C135 0.048(6) 0.051(5) 0.044(6) -0.013(5) -0.010(6) -0.005(5)
C136 0.051(6) 0.067(7) 0.084(9) -0.019(7) -0.022(7) -0.002(6)
C137 0.041(7) 0.082(7) 0.105(10) -0.020(8) -0.025(7) -0.014(5)
C138 0.047(6) 0.068(6) 0.068(8) -0.010(7) -0.009(6) -0.017(5)
C139 0.053(8) 0.079(7) 0.084(9) -0.001(8) -0.018(7) -0.021(6)
C151 0.063(8) 0.052(7) 0.050(6) -0.003(5) -0.004(6) -0.004(6)
C152 0.076(9) 0.055(7) 0.061(7) -0.002(6) 0.000(6) -0.016(7)
C153 0.093(10) 0.058(8) 0.073(8) -0.005(6) -0.001(7) -0.023(7)
C154 0.092(10) 0.045(7) 0.089(9) 0.005(6) 0.004(8) -0.007(7)
C155 0.086(10) 0.056(8) 0.069(8) 0.012(6) -0.007(7) -0.001(7)
C156 0.068(9) 0.058(7) 0.060(7) -0.002(6) -0.001(6) 0.002(6)
C157 0.130(16) 0.081(12) 0.127(14) -0.011(10) 0.009(11) -0.039(10)
C158 0.055(8) 0.060(6) 0.053(7) -0.016(6) -0.001(6) -0.011(6)
C159 0.064(8) 0.065(7) 0.047(7) -0.013(5) 0.001(5) -0.015(6)
C160 0.084(9) 0.071(7) 0.049(7) -0.023(6) 0.007(6) -0.033(7)
C161 0.072(9) 0.074(8) 0.057(7) -0.021(6) 0.014(6) -0.027(7)
C162 0.046(7) 0.060(6) 0.047(6) -0.005(5) -0.005(5) -0.009(5)
C163 0.049(7) 0.052(6) 0.045(6) -0.006(5) 0.001(5) -0.004(6)
C164 0.049(7) 0.060(7) 0.042(6) -0.008(5) 0.001(6) -0.014(6)
C165 0.051(7) 0.059(6) 0.038(6) -0.013(4) 0.004(5) -0.013(6)
C166 0.096(10) 0.070(8) 0.044(6) -0.007(5) -0.016(7) -0.031(8)
C167 0.088(9) 0.064(7) 0.042(6) -0.001(5) -0.006(7) -0.030(7)
C168 0.055(7) 0.064(6) 0.040(6) -0.003(5) -0.011(6) -0.018(6)
C169 0.061(8) 0.069(6) 0.038(6) 0.000(5) -0.011(6) -0.027(7)
C170 0.106(10) 0.081(7) 0.044(6) 0.009(5) -0.022(7) -0.047(9)
C171 0.118(11) 0.076(7) 0.044(6) 0.013(6) -0.026(7) -0.049(9)
C172 0.066(8) 0.065(6) 0.049(6) 0.009(5) -0.014(6) -0.033(6)
C173 0.056(7) 0.062(6) 0.038(6) -0.001(5) -0.006(6) -0.023(7)
C174 0.066(8) 0.058(6) 0.043(7) 0.008(6) -0.011(5) -0.023(6)
C175 0.075(8) 0.067(6) 0.039(7) 0.009(5) -0.012(6) -0.034(6)
C176 0.090(10) 0.067(6) 0.063(8) 0.014(7) -0.035(7) -0.037(7)
C177 0.097(10) 0.061(7) 0.070(8) 0.020(7) -0.043(7) -0.024(7)
C178 0.076(8) 0.057(6) 0.050(7) 0.010(6) -0.018(6) -0.027(6)
C179 0.081(9) 0.055(6) 0.067(8) 0.013(6) -0.017(7) -0.029(7)
C180 0.058(8) 0.047(6) 0.074(7) 0.010(5) -0.017(7) -0.012(6)
C181 0.074(9) 0.050(7) 0.081(7) -0.003(6) -0.017(8) -0.017(7)
C182 0.088(10) 0.060(7) 0.103(9) -0.007(6) -0.017(9) -0.031(8)
C183 0.075(9) 0.055(7) 0.141(9) 0.003(7) -0.037(10) -0.025(8)
C184 0.112(12) 0.065(8) 0.135(9) 0.039(7) -0.062(11) -0.044(9)
C185 0.108(11) 0.060(7) 0.110(9) 0.031(6) -0.053(9) -0.034(8)
C186 0.106(14) 0.075(12) 0.184(14) -0.051(12) -0.032(14) -0.011(10)
C191 0.047(8) 0.051(8) 0.091(8) -0.022(6) 0.001(6) -0.013(6)
C192 0.067(9) 0.060(8) 0.103(9) -0.025(6) 0.009(7) -0.030(7)
C193 0.057(9) 0.080(10) 0.115(9) -0.030(8) 0.016(7) -0.034(7)
C194 0.062(9) 0.078(10) 0.142(11) -0.029(8) -0.012(8) -0.031(7)
C195 0.070(10) 0.095(11) 0.124(11) -0.016(8) -0.030(9) -0.026(7)
C196 0.057(9) 0.066(9) 0.111(9) -0.010(7) -0.019(7) -0.021(6)
Cl1 0.054(2) 0.065(2) 0.066(2) 0.0118(18) -0.0134(18) -0.0167(19)
O1 0.083(7) 0.090(7) 0.058(6) -0.013(5) -0.005(5) 0.007(5)
O2 0.074(7) 0.119(9) 0.056(6) -0.013(6) 0.001(5) 0.015(6)
O3 0.060(6) 0.088(7) 0.114(8) 0.023(6) -0.043(6) -0.029(5)
O4 0.079(8) 0.098(9) 0.225(14) 0.060(9) -0.059(8) -0.056(7)
Cl2 0.060(2) 0.067(3) 0.082(3) 0.000(2) -0.012(2) -0.001(2)
O5 0.129(9) 0.064(7) 0.103(8) -0.002(6) -0.040(7) -0.005(6)
O6 0.080(8) 0.101(9) 0.209(14) -0.052(9) 0.044(9) -0.006(7)
O7 0.125(10) 0.161(12) 0.109(9) 0.034(8) -0.045(8) -0.058(9)
O8 0.063(7) 0.101(8) 0.128(9) -0.022(7) -0.018(6) -0.019(6)
Cl3 0.057(2) 0.079(3) 0.086(3) -0.006(2) -0.014(2) -0.010(2)
O9 0.099(8) 0.063(7) 0.175(11) -0.026(7) -0.068(8) -0.010(6)
O10 0.034(6) 0.100(8) 0.121(8) -0.032(6) -0.016(5) 0.004(5)
O11 0.197(14) 0.072(8) 0.178(12) -0.001(8) -0.116(11) -0.019(8)
O12 0.073(8) 0.216(16) 0.141(11) -0.057(10) 0.005(8) -0.031(9)
Cl4 0.098(3) 0.063(2) 0.068(2) -0.0005(19) -0.009(2) -0.013(2)
O16 0.170(11) 0.068(7) 0.059(6) 0.017(5) -0.025(6) 0.009(7)
Cl5 0.111(4) 0.050(3) 0.091(3) 0.003(2) -0.005(2) -0.019(2)
O17 0.224(17) 0.051(8) 0.207(15) 0.002(8) -0.062(13) -0.002(9)
O18 0.203(14) 0.068(7) 0.123(9) -0.015(7) -0.075(9) -0.028(8)
O19 0.118(12) 0.180(15) 0.199(15) -0.031(12) -0.016(11) -0.023(10)
O20 0.212(15) 0.153(12) 0.111(10) 0.024(9) -0.040(10) -0.125(12)
Cl6 0.123(4) 0.091(3) 0.075(3) -0.011(2) 0.007(3) -0.009(3)
O22 0.197(12) 0.107(10) 0.138(11) 0.003(9) 0.042(10) -0.033(9)
O23 0.163(13) 0.245(16) 0.099(10) -0.068(11) 0.050(10) -0.065(12)
O21 0.160(9) 0.146(10) 0.123(8) -0.009(7) -0.043(8) -0.025(8)
O24 0.154(9) 0.116(9) 0.107(7) 0.000(7) -0.029(7) -0.022(7)
O22' 0.194(13) 0.109(11) 0.136(12) 0.002(10) 0.035(11) -0.032(10)
O23' 0.22(3) 0.24(3) 0.22(3) -0.02(2) -0.02(2) -0.04(2)
O24' 0.155(10) 0.120(10) 0.111(9) 0.001(9) -0.024(9) -0.022(9)
O21' 0.155(9) 0.129(9) 0.114(8) -0.005(7) -0.036(7) -0.026(8)
Cl7 0.079(3) 0.081(3) 0.070(2) -0.005(2) -0.003(2) -0.015(2)
O25 0.113(10) 0.126(10) 0.096(8) -0.002(8) -0.033(8) -0.027(7)
O26 0.120(10) 0.123(10) 0.087(7) -0.002(7) -0.031(8) -0.014(8)
O27 0.132(10) 0.140(10) 0.097(8) -0.002(8) -0.030(8) -0.025(8)
O25' 0.124(10) 0.138(10) 0.097(8) -0.007(8) -0.038(8) -0.028(7)
O26' 0.108(10) 0.117(10) 0.085(7) -0.001(7) -0.029(7) -0.018(7)
O27' 0.131(10) 0.135(10) 0.098(8) 0.002(8) -0.028(8) -0.021(8)
O28 0.067(7) 0.106(8) 0.083(7) -0.024(6) -0.007(5) 0.023(6)
Cl8 0.117(3) 0.075(3) 0.076(3) 0.010(2) -0.001(2) -0.014(3)
O29 0.127(10) 0.120(10) 0.093(8) 0.028(7) 0.016(7) -0.048(8)
Cl9 0.167(7) 0.261(9) 0.114(5) 0.029(5) -0.037(5) 0.016(6)
Cl10 0.215(15) 0.123(10) 0.088(4) -0.024(6) 0.012(7) -0.079(9)
Cl13 0.214(15) 0.124(11) 0.087(4) -0.024(6) 0.012(7) -0.078(9)
Cl11 0.109(4) 0.130(4) 0.077(3) -0.015(3) 0.009(3) -0.037(3)
O41 0.204(15) 0.161(13) 0.100(9) -0.077(9) 0.023(9) -0.038(11)
O42 0.129(10) 0.155(12) 0.103(8) -0.001(8) -0.009(7) -0.079(9)
O43 0.085(10) 0.156(13) 0.109(11) -0.019(11) 0.016(10) -0.039(10)
O45 0.096(11) 0.161(13) 0.094(10) -0.012(9) 0.028(10) -0.039(10)
O43' 0.088(10) 0.159(13) 0.105(10) -0.016(10) 0.023(10) -0.036(10)
O45' 0.098(12) 0.160(14) 0.087(10) -0.008(10) 0.025(10) -0.041(11)
O70 0.079(7) 0.142(9) 0.094(7) -0.025(6) -0.025(5) -0.052(6)
O71 0.054(5) 0.085(6) 0.098(6) -0.024(5) -0.005(5) -0.035(5)
O72 0.185(12) 0.141(9) 0.084(7) -0.022(7) -0.034(7) -0.097(9)
O73 0.067(6) 0.086(6) 0.076(6) -0.023(5) -0.022(5) -0.022(5)
O74 0.090(8) 0.125(9) 0.161(10) -0.036(8) -0.019(7) -0.051(7)
O75 0.065(6) 0.059(5) 0.143(8) 0.004(6) -0.023(6) -0.036(5)
O76 0.105(8) 0.060(6) 0.103(7) 0.004(5) -0.016(6) -0.037(5)
O78 0.121(9) 0.054(6) 0.121(8) 0.017(5) -0.009(7) -0.022(6)
O79 0.096(8) 0.054(6) 0.179(10) -0.001(6) -0.048(8) -0.025(6)
O90 0.15(2) 0.17(2) 0.056(13) -0.021(14) 0.002(13) -0.030(18)
O91 0.205(14) 0.078(8) 0.090(8) 0.021(6) -0.025(8) -0.013(8)
O92 0.092(17) 0.14(2) 0.13(2) -0.021(17) -0.013(15) -0.013(15)
N1S 0.134(12) 0.078(10) 0.106(10) -0.004(7) -0.004(10) -0.029(9)
C1S 0.077(11) 0.079(12) 0.102(11) -0.009(8) 0.006(10) -0.015(9)
C2S 0.097(13) 0.099(13) 0.117(12) 0.012(9) 0.011(11) -0.011(10)
N2S 0.180(16) 0.102(12) 0.079(10) -0.001(7) -0.040(11) 0.005(11)
C3S 0.126(14) 0.088(13) 0.082(11) -0.004(8) -0.049(11) -0.002(10)
C4S 0.110(14) 0.117(15) 0.107(12) 0.015(9) -0.037(11) -0.028(11)
N5S 0.072(9) 0.078(10) 0.125(12) -0.032(8) 0.013(8) -0.020(7)
C9S 0.070(11) 0.067(11) 0.100(12) -0.035(9) 0.013(9) -0.023(8)
C10S 0.083(11) 0.088(12) 0.150(15) -0.045(11) -0.014(10) -0.019(8)
N6S 0.141(16) 0.101(12) 0.166(16) -0.020(11) 0.030(12) 0.003(12)
C11S 0.082(13) 0.109(14) 0.116(14) -0.011(11) 0.004(11) 0.006(12)
C12S 0.079(11) 0.095(11) 0.108(12) -0.007(9) -0.008(9) -0.009(9)
N7S 0.077(9) 0.090(11) 0.094(10) -0.002(7) -0.002(8) -0.012(8)
C13S 0.091(12) 0.059(11) 0.106(13) -0.033(8) 0.022(10) -0.017(9)
C14S 0.141(17) 0.121(15) 0.126(15) -0.007(11) 0.039(13) -0.045(13)
N8S 0.069(8) 0.098(10) 0.063(6) -0.001(7) -0.019(7) -0.003(7)
C15S 0.051(8) 0.070(10) 0.064(7) -0.007(7) -0.004(7) 0.001(7)
C16S 0.100(12) 0.083(11) 0.070(7) 0.011(8) -0.010(9) -0.004(9)
N9S 0.082(9) 0.079(10) 0.087(9) 0.006(7) -0.017(8) -0.001(7)
C17S 0.078(10) 0.071(12) 0.115(12) -0.032(10) -0.008(11) -0.015(8)
C18S 0.082(11) 0.122(17) 0.29(3) -0.053(19) 0.014(17) 0.006(10)

loop_
_atom_type_symbol
_atom_type_description
_atom_type_scat_dispersion_real
_atom_type_scat_dispersion_imag
_atom_type_scat_source
C C 0.0033 0.0016 'International Tables Vol C Tables 4.2.6.8 and 6.1.1.4'
H H 0.0000 0.0000 'International Tables Vol C Tables 4.2.6.8 and 6.1.1.4'
N N 0.0061 0.0033 'International Tables Vol C Tables 4.2.6.8 and 6.1.1.4'
O O 0.0106 0.0060 'International Tables Vol C Tables 4.2.6.8 and 6.1.1.4'
Cl Cl 0.1484 0.1585 'International Tables Vol C Tables 4.2.6.8 and 6.1.1.4'
Zn Zn 0.2839 1.4301 'International Tables Vol C Tables 4.2.6.8 and 6.1.1.4'

loop_
_geom_angle_atom_site_label_1
_geom_angle_atom_site_label_2
_geom_angle_atom_site_label_3
_geom_angle
O61 Zn1 N8 118.8(4)
O61 Zn1 N1 113.0(4)
N8 Zn1 N1 128.3(4)
O61 Zn1 N2 95.4(3)
N8 Zn1 N2 97.6(3)
N1 Zn1 N2 77.2(3)
O61 Zn1 N7 93.7(3)
N8 Zn1 N7 78.1(4)
N1 Zn1 N7 99.0(4)
N2 Zn1 N7 170.9(4)
O61 Zn2 O60 107.4(3)
O61 Zn2 N14 125.6(3)
O60 Zn2 N14 107.7(3)
O61 Zn2 N13 112.0(4)
O60 Zn2 N13 123.9(4)
N14 Zn2 N13 79.5(4)
O60 Zn3 N20 111.3(3)
O60 Zn3 N25 128.4(3)
N20 Zn3 N25 120.3(4)
O60 Zn3 N19 93.4(3)
N20 Zn3 N19 78.3(4)
N25 Zn3 N19 97.1(4)
O60 Zn3 N26 96.5(3)
N20 Zn3 N26 96.7(4)
N25 Zn3 N26 77.9(4)
N19 Zn3 N26 170.0(3)
O63 Zn4 N27 114.7(4)
O63 Zn4 N22 111.5(4)
N27 Zn4 N22 133.8(4)
O63 Zn4 N28 93.5(3)
N27 Zn4 N28 77.3(4)
N22 Zn4 N28 100.6(3)
O63 Zn4 N21 93.1(3)
N27 Zn4 N21 100.3(4)
N22 Zn4 N21 76.5(4)
N28 Zn4 N21 173.4(4)
O63 Zn5 O62 106.0(3)
O63 Zn5 N15 123.2(4)
O62 Zn5 N15 115.9(3)
O63 Zn5 N16 113.3(4)
O62 Zn5 N16 117.2(3)
N15 Zn5 N16 80.0(3)
O62 Zn6 N10 107.2(3)
O62 Zn6 N3 109.3(3)
N10 Zn6 N3 143.5(3)
O62 Zn6 N9 91.1(3)
N10 Zn6 N9 77.7(3)
N3 Zn6 N9 101.5(3)
O62 Zn6 N4 90.6(3)
N10 Zn6 N4 103.1(3)
N3 Zn6 N4 76.6(3)
N9 Zn6 N4 177.8(3)
O65 Zn7 N24 117.1(4)
O65 Zn7 N29 115.4(3)
N24 Zn7 N29 127.5(4)
O65 Zn7 N30 95.4(3)
N24 Zn7 N30 99.2(4)
N29 Zn7 N30 78.0(4)
O65 Zn7 N23 93.6(3)
N24 Zn7 N23 76.7(4)
N29 Zn7 N23 98.1(4)
N30 Zn7 N23 171.0(4)
O64 Zn8 O65 113.1(3)
O64 Zn8 N18 115.7(3)
O65 Zn8 N18 115.8(3)
O64 Zn8 N17 115.0(3)
O65 Zn8 N17 113.0(3)
N18 Zn8 N17 80.4(4)
O64 Zn9 N5 112.8(3)
O64 Zn9 N12 133.2(3)
N5 Zn9 N12 113.9(3)
O64 Zn9 N6 92.6(3)
N5 Zn9 N6 78.1(4)
N12 Zn9 N6 99.2(3)
O64 Zn9 N11 92.5(3)
N5 Zn9 N11 99.6(3)
N12 Zn9 N11 77.4(3)
N6 Zn9 N11 174.9(3)
C8 N1 C1 117.7(9)
C8 N1 Zn1 113.9(7)
C1 N1 Zn1 127.0(7)
C13 N2 C9 116.9(9)
C13 N2 Zn1 130.9(7)
C9 N2 Zn1 112.2(7)
C14 N3 C18 118.5(9)
C14 N3 Zn6 125.3(7)
C18 N3 Zn6 116.2(7)
C23 N4 C19 118.0(9)
C23 N4 Zn6 127.0(7)
C19 N4 Zn6 114.8(7)
C24 N5 C28 118.4(9)
C24 N5 Zn9 126.4(7)
C28 N5 Zn9 115.2(7)
C29 N6 C30 120.7(9)
C29 N6 Zn9 112.2(7)
C30 N6 Zn9 127.1(7)
C48 N7 C41 116.6(10)
C48 N7 Zn1 111.0(8)
C41 N7 Zn1 132.3(8)
C53 N8 C49 117.9(10)
C53 N8 Zn1 129.3(8)
C49 N8 Zn1 112.3(8)
C58 N9 C54 119.4(9)
C58 N9 Zn6 113.7(7)
C54 N9 Zn6 126.5(7)
C63 N10 C59 118.9(9)
C63 N10 Zn6 125.7(7)
C59 N10 Zn6 115.4(7)
C64 N11 C68 120.0(9)
C64 N11 Zn9 129.8(7)
C68 N11 Zn9 110.3(7)
C69 N12 C70 118.6(9)
C69 N12 Zn9 114.2(7)
C70 N12 Zn9 127.0(7)
C78 N13 C191 122.2(11)
C78 N13 Zn2 112.0(8)
C191 N13 Zn2 125.8(9)
C83 N14 C79 118.6(10)
C83 N14 Zn2 128.6(8)
C79 N14 Zn2 112.6(7)
C84 N15 C88 119.5(9)
C84 N15 Zn5 125.4(7)
C88 N15 Zn5 115.1(7)
C93 N16 C89 118.8(8)
C93 N16 Zn5 127.6(7)
C89 N16 Zn5 113.7(7)
C94 N17 C98 119.5(9)
C94 N17 Zn8 128.9(7)
C98 N17 Zn8 111.6(7)
C99 N18 C100 121.9(9)
C99 N18 Zn8 112.8(7)
C100 N18 Zn8 125.3(7)
C118 N19 C111 124.9(10)
C118 N19 Zn3 111.2(8)
C111 N19 Zn3 123.8(8)
C123 N20 C119 118.7(10)
C123 N20 Zn3 127.7(7)
C119 N20 Zn3 113.5(8)
C124 N21 C128 118.6(9)
C124 N21 Zn4 126.8(7)
C128 N21 Zn4 114.5(7)
C133 N22 C129 119.5(9)
C133 N22 Zn4 124.3(7)
C129 N22 Zn4 115.5(8)
C134 N23 C138 119.5(10)
C134 N23 Zn7 129.5(8)
C138 N23 Zn7 111.0(8)
C139 N24 C40' 120.5(14)
C139 N24 C140 118.8(12)
C139 N24 Zn7 116.2(9)
C40' N24 Zn7 122.8(11)
C140 N24 Zn7 125.0(9)
C158 N25 C151 117.9(10)
C158 N25 Zn3 114.6(8)
C151 N25 Zn3 126.5(8)
C163 N26 C159 118.4(10)
C163 N26 Zn3 131.3(8)
C159 N26 Zn3 110.1(8)
C164 N27 C168 118.3(10)
C164 N27 Zn4 124.3(8)
C168 N27 Zn4 117.3(8)
C173 N28 C169 119.9(10)
C173 N28 Zn4 126.6(7)
C169 N28 Zn4 113.5(8)
C174 N29 C178 118.9(10)
C174 N29 Zn7 126.6(8)
C178 N29 Zn7 114.0(8)
C179 N30 C180 120.9(11)
C179 N30 Zn7 112.0(9)
C180 N30 Zn7 127.1(8)
Zn3 O60 Zn2 138.0(4)
Zn3 O60 H60A 117.1
Zn2 O60 H60A 104.8
Zn2 O61 Zn1 142.8(4)
Zn2 O61 H61A 108.7
Zn1 O61 H61A 107.0
Zn5 O62 Zn6 137.5(4)
Zn5 O62 H62A 119.9
Zn6 O62 H62A 102.0
Zn5 O63 Zn4 135.9(4)
Zn5 O63 H63A 113.8
Zn4 O63 H63A 104.5
Zn8 O64 Zn9 133.6(4)
Zn8 O64 H64A 126.1
Zn9 O64 H64A 99.6
Zn8 O65 Zn7 139.1(4)
Zn8 O65 H65A 103.4
Zn7 O65 H65A 104.1
C6 C1 C2 119.7(11)
C6 C1 N1 119.2(10)
C2 C1 N1 121.1(10)
C3 C2 C1 120.3(12)
C3 C2 H2 119.9
C1 C2 H2 119.9
C2 C3 C4 119.6(13)
C2 C3 H3 120.2
C4 C3 H3 120.2
C5 C4 O70 123.7(12)
C5 C4 C3 120.6(11)
O70 C4 C3 115.7(13)
C6 C5 C4 118.9(12)
C6 C5 H5 120.5
C4 C5 H5 120.5
C1 C6 C5 120.9(12)
C1 C6 H6 119.6
C5 C6 H6 119.6
O70 C7 H7A 109.5
O70 C7 H7B 109.5
H7A C7 H7B 109.5
O70 C7 H7C 109.5
H7A C7 H7C 109.5
H7B C7 H7C 109.5
N1 C8 C9 121.4(10)
N1 C8 H8 119.3
C9 C8 H8 119.3
N2 C9 C10 122.6(10)
N2 C9 C8 114.5(10)
C10 C9 C8 122.9(11)
C9 C10 C11 119.7(11)
C9 C10 H10 120.2
C11 C10 H10 120.2
C10 C11 C12 119.0(11)
C10 C11 H11 120.5
C12 C11 H11 120.5
C13 C12 C11 117.8(10)
C13 C12 C15 120.6(10)
C11 C12 C15 121.6(10)
N2 C13 C12 124.0(10)
N2 C13 H13 118.0
C12 C13 H13 118.0
N3 C14 C15 124.2(10)
N3 C14 H14 117.9
C15 C14 H14 117.9
C16 C15 C14 116.4(10)
C16 C15 C12 123.9(10)
C14 C15 C12 119.6(10)
C15 C16 C17 120.2(10)
C15 C16 H16 119.9
C17 C16 H16 119.9
C16 C17 C18 119.5(10)
C16 C17 H17 120.3
C18 C17 H17 120.3
N3 C18 C17 120.9(10)
N3 C18 C19 116.8(9)
C17 C18 C19 122.2(9)
N4 C19 C20 121.2(10)
N4 C19 C18 115.5(9)
C20 C19 C18 123.3(10)
C19 C20 C21 119.8(10)
C19 C20 H20 120.1
C21 C20 H20 120.1
C20 C21 C22 120.3(10)
C20 C21 H21 119.8
C22 C21 H21 119.8
C23 C22 C21 116.2(10)
C23 C22 C25 121.3(9)
C21 C22 C25 122.4(9)
N4 C23 C22 124.4(10)
N4 C23 H23 117.8
C22 C23 H23 117.8
N5 C24 C25 123.6(10)
N5 C24 H24 118.2
C25 C24 H24 118.2
C26 C25 C24 117.4(10)
C26 C25 C22 123.6(10)
C24 C25 C22 119.0(9)
C27 C26 C25 119.0(10)
C27 C26 H26 120.5
C25 C26 H26 120.5
C26 C27 C28 119.7(10)
C26 C27 H27 120.1
C28 C27 H27 120.1
N5 C28 C27 121.8(10)
N5 C28 C29 116.5(10)
C27 C28 C29 121.7(10)
N6 C29 C28 117.9(10)
N6 C29 H29 121.1
C28 C29 H29 121.1
C31 C30 C35 122.0(11)
C31 C30 N6 121.9(11)
C35 C30 N6 116.1(10)
C30 C31 C32 118.2(11)
C30 C31 H31 120.9
C32 C31 H31 120.9
C33 C32 C31 120.5(11)
C33 C32 H32 119.8
C31 C32 H32 119.8
C34 C33 O71 115.5(11)
C34 C33 C32 119.8(11)
O71 C33 C32 124.6(11)
C33 C34 C35 120.9(12)
C33 C34 H34 119.6
C35 C34 H34 119.6
C30 C35 C34 118.6(11)
C30 C35 H35 120.7
C34 C35 H35 120.7
O71 C36 H36A 109.5
O71 C36 H36B 109.5
H36A C36 H36B 109.5
O71 C36 H36C 109.5
H36A C36 H36C 109.5
H36B C36 H36C 109.5
C42 C41 C46 120.2(12)
C42 C41 N7 120.0(12)
C46 C41 N7 119.7(12)
C41 C42 C43 121.8(14)
C41 C42 H42 119.1
C43 C42 H42 119.1
C44 C43 C42 118.1(15)
C44 C43 H43 121.0
C42 C43 H43 121.0
O72 C44 C43 124.7(16)
O72 C44 C45 114.0(15)
C43 C44 C45 121.3(14)
C46 C45 C44 118.8(14)
C46 C45 H45 120.6
C44 C45 H45 120.6
C45 C46 C41 119.9(14)
C45 C46 H46 120.1
C41 C46 H46 120.1
O72 C47 H47A 109.5
O72 C47 H47B 109.5
H47A C47 H47B 109.5
O72 C47 H47C 109.5
H47A C47 H47C 109.5
H47B C47 H47C 109.5
N7 C48 C49 119.9(11)
N7 C48 H48 120.1
C49 C48 H48 120.1
C50 C49 N8 120.5(12)
C50 C49 C48 121.6(12)
N8 C49 C48 117.7(11)
C49 C50 C51 120.3(12)
C49 C50 H50 119.9
C51 C50 H50 119.9
C52 C51 C50 119.2(13)
C52 C51 H51 120.4
C50 C51 H51 120.4
C51 C52 C53 117.4(12)
C51 C52 C55 121.8(12)
C53 C52 C55 120.8(11)
N8 C53 C52 124.7(11)
N8 C53 H53 117.7
C52 C53 H53 117.7
N9 C54 C55 124.3(11)
N9 C54 H54 117.8
C55 C54 H54 117.8
C54 C55 C56 115.3(11)
C54 C55 C52 121.7(11)
C56 C55 C52 123.0(11)
C57 C56 C55 121.8(12)
C57 C56 H56 119.1
C55 C56 H56 119.1
C56 C57 C58 118.7(12)
C56 C57 H57 120.6
C58 C57 H57 120.6
N9 C58 C57 120.2(11)
N9 C58 C59 116.6(9)
C57 C58 C59 123.0(11)
N10 C59 C60 120.9(10)
N10 C59 C58 116.6(9)
C60 C59 C58 122.5(10)
C59 C60 C61 119.5(10)
C59 C60 H60 120.3
C61 C60 H60 120.3
C62 C61 C60 119.6(10)
C62 C61 H61 120.2
C60 C61 H61 120.2
C61 C62 C63 116.8(10)
C61 C62 C65 124.7(10)
C63 C62 C65 118.5(9)
N10 C63 C62 124.2(9)
N10 C63 H63 117.9
C62 C63 H63 117.9
N11 C64 C65 123.0(10)
N11 C64 H64 118.5
C65 C64 H64 118.5
C66 C65 C64 116.9(10)
C66 C65 C62 124.1(10)
C64 C65 C62 118.9(10)
C65 C66 C67 120.9(10)
C65 C66 H66 119.6
C67 C66 H66 119.6
C66 C67 C68 117.5(11)
C66 C67 H67 121.2
C68 C67 H67 121.2
N11 C68 C67 121.2(10)
N11 C68 C69 115.7(10)
C67 C68 C69 122.9(11)
N12 C69 C68 120.2(11)
N12 C69 H69 119.9
C68 C69 H69 119.9
C71 C70 C75 120.5(10)
C71 C70 N12 122.1(10)
C75 C70 N12 117.3(10)
C70 C71 C72 119.2(12)
C70 C71 H71 120.4
C72 C71 H71 120.4
C73 C72 C71 120.6(12)
C73 C72 H72 119.7
C71 C72 H72 119.7
C72 C73 C74 120.6(11)
C72 C73 O73 116.4(11)
C74 C73 O73 122.9(11)
C73 C74 C75 118.8(11)
C73 C74 H74 120.6
C75 C74 H74 120.6
C70 C75 C74 120.4(11)
C70 C75 H75 119.8
C74 C75 H75 119.8
O73 C76 H76A 109.5
O73 C76 H76B 109.5
H76A C76 H76B 109.5
O73 C76 H76C 109.5
H76A C76 H76C 109.5
H76B C76 H76C 109.5
O74 C77 H77A 109.5
O74 C77 H77B 109.5
H77A C77 H77B 109.5
O74 C77 H77C 109.5
H77A C77 H77C 109.5
H77B C77 H77C 109.5
N13 C78 C79 120.9(11)
N13 C78 H78 119.6
C79 C78 H78 119.6
N14 C79 C80 122.0(10)
N14 C79 C78 115.0(11)
C80 C79 C78 122.9(11)
C79 C80 C81 119.8(11)
C79 C80 H80 120.1
C81 C80 H80 120.1
C80 C81 C82 119.3(11)
C80 C81 H81 120.4
C82 C81 H81 120.4
C81 C82 C83 116.7(10)
C81 C82 C85 121.3(10)
C83 C82 C85 122.0(10)
N14 C83 C82 123.5(10)
N14 C83 H83 118.2
C82 C83 H83 118.2
N15 C84 C85 122.4(10)
N15 C84 H84 118.8
C85 C84 H84 118.8
C86 C85 C84 117.6(10)
C86 C85 C82 121.9(10)
C84 C85 C82 120.5(10)
C87 C86 C85 119.0(10)
C87 C86 H86 120.5
C85 C86 H86 120.5
C86 C87 C88 121.7(10)
C86 C87 H87 119.2
C88 C87 H87 119.2
N15 C88 C87 119.7(10)
N15 C88 C89 114.9(9)
C87 C88 C89 125.3(10)
N16 C89 C90 120.3(10)
N16 C89 C88 116.3(9)
C90 C89 C88 123.4(9)
C91 C90 C89 119.4(10)
C91 C90 H90 120.3
C89 C90 H90 120.3
C92 C91 C90 120.0(10)
C92 C91 H91 120.0
C90 C91 H91 120.0
C91 C92 C93 117.4(10)
C91 C92 C95 123.0(9)
C93 C92 C95 119.6(9)
N16 C93 C92 124.0(9)
N16 C93 H93 118.0
C92 C93 H93 118.0
N17 C94 C95 123.6(10)
N17 C94 H94 118.2
C95 C94 H94 118.2
C96 C95 C94 115.7(10)
C96 C95 C92 123.2(10)
C94 C95 C92 121.0(10)
C97 C96 C95 121.6(10)
C97 C96 H96 119.2
C95 C96 H96 119.2
C96 C97 C98 117.4(10)
C96 C97 H97 121.3
C98 C97 H97 121.3
N17 C98 C97 122.2(10)
N17 C98 C99 116.1(10)
C97 C98 C99 121.7(10)
N18 C99 C98 119.1(10)
N18 C99 H99 120.5
C98 C99 H99 120.5
C105 C100 C101 118.7(11)
C105 C100 N18 118.2(10)
C101 C100 N18 123.1(11)
C102 C101 C100 119.5(12)
C102 C101 H101 120.2
C100 C101 H101 120.2
C103 C102 C101 121.7(12)
C103 C102 H102 119.2
C101 C102 H102 119.2
O75 C103 C102 114.8(12)
O75 C103 C104 126.7(12)
C102 C103 C104 118.5(12)
C105 C104 C103 121.0(12)
C105 C104 H104 119.5
C103 C104 H104 119.5
C100 C105 C104 120.5(11)
C100 C105 H105 119.7
C104 C105 H105 119.7
O75 C106 H10A 109.5
O75 C106 H10B 109.5
H10A C106 H10B 109.5
O75 C106 H10C 109.5
H10A C106 H10C 109.5
H10B C106 H10C 109.5
C116 C111 C112 118.3(12)
C116 C111 N19 118.0(10)
C112 C111 N19 123.6(11)
C113 C112 C111 118.9(12)
C113 C112 H112 120.6
C111 C112 H112 120.6
C114 C113 C112 121.4(12)
C114 C113 H113 119.3
C112 C113 H113 119.3
C113 C114 C115 120.8(13)
C113 C114 O76 115.8(12)
C115 C114 O76 123.4(13)
C116 C115 C114 118.5(13)
C116 C115 H115 120.8
C114 C115 H115 120.8
C111 C116 C115 122.0(12)
C111 C116 H116 119.0
C115 C116 H116 119.0
O76 C117 H11A 109.5
O76 C117 H11B 109.5
H11A C117 H11B 109.5
O76 C117 H11C 109.5
H11A C117 H11C 109.5
H11B C117 H11C 109.5
N19 C118 C119 121.6(11)
N19 C118 H118 119.2
C119 C118 H118 119.2
C120 C119 N20 119.9(11)
C120 C119 C118 124.6(11)
N20 C119 C118 115.5(10)
C121 C120 C119 120.4(11)
C121 C120 H120 119.8
C119 C120 H120 119.8
C120 C121 C122 120.8(11)
C120 C121 H121 119.6
C122 C121 H121 119.6
C123 C122 C121 114.8(11)
C123 C122 C125 120.9(10)
C121 C122 C125 124.3(10)
N20 C123 C122 125.2(10)
N20 C123 H123 117.4
C122 C123 H123 117.4
N21 C124 C125 123.6(10)
N21 C124 H124 118.2
C125 C124 H124 118.2
C126 C125 C124 115.9(11)
C126 C125 C122 123.1(10)
C124 C125 C122 120.9(10)
C127 C126 C125 121.5(11)
C127 C126 H126 119.3
C125 C126 H126 119.3
C126 C127 C128 120.1(11)
C126 C127 H127 119.9
C128 C127 H127 119.9
N21 C128 C127 120.0(11)
N21 C128 C129 114.3(9)
C127 C128 C129 125.5(10)
N22 C129 C130 119.6(11)
N22 C129 C128 118.9(10)
C130 C129 C128 121.4(10)
C131 C130 C129 120.3(11)
C131 C130 H130 119.9
C129 C130 H130 119.9
C130 C131 C132 119.8(10)
C130 C131 H131 120.1
C132 C131 H131 120.1
C133 C132 C131 116.9(11)
C133 C132 C135 119.4(10)
C131 C132 C135 123.6(10)
N22 C133 C132 123.7(10)
N22 C133 H133 118.1
C132 C133 H133 118.1
N23 C134 C135 122.9(11)
N23 C134 H134 118.6
C135 C134 H134 118.6
C134 C135 C136 116.6(11)
C134 C135 C132 120.9(10)
C136 C135 C132 122.5(11)
C137 C136 C135 120.1(12)
C137 C136 H136 120.0
C135 C136 H136 120.0
C138 C137 C136 119.3(12)
C138 C137 H137 120.4
C136 C137 H137 120.4
N23 C138 C137 121.5(12)
N23 C138 C139 115.8(12)
C137 C138 C139 122.7(12)
N24 C139 C138 120.3(12)
N24 C139 H139 119.8
C138 C139 H139 119.8
C141 C140 C145 119.9
C141 C140 N24 117.1(11)
C145 C140 N24 122.9(11)
C140 C141 C142 120.5
C140 C141 H141 119.8
C142 C141 H141 119.8
C141 C142 C143 119.7
C141 C142 H142 120.2
C143 C142 H142 120.2
O77 C143 C142 124.5
O77 C143 C144 115.0
C142 C143 C144 120.5
C145 C144 C143 118.7
C145 C144 H144 120.7
C143 C144 H144 120.7
C140 C145 C144 120.8
C140 C145 H145 119.6
C144 C145 H145 119.6
C143 O77 C146 114.2(16)
O77 C146 H14D 109.5
O77 C146 H14E 109.5
H14D C146 H14E 109.5
O77 C146 H14F 109.5
H14D C146 H14F 109.5
H14E C146 H14F 109.5
C41' C40' C45' 119.9
C41' C40' N24 118.7(15)
C45' C40' N24 121.1(15)
C40' C41' C42' 120.5
C40' C41' H41' 119.8
C42' C41' H41' 119.8
C41' C42' C43' 119.7
C41' C42' H42' 120.2
C43' C42' H42' 120.2
O77' C43' C42' 124.5
O77' C43' C44' 115.0
C42' C43' C44' 120.5
C45' C44' C43' 118.7
C45' C44' H44' 120.7
C43' C44' H44' 120.7
C40' C45' C44' 120.8
C40' C45' H45' 119.6
C44' C45' H45' 119.6
C43' O77' C46' 109(3)
O77' C46' H46A 109.5
O77' C46' H46B 109.5
H46A C46' H46B 109.5
O77' C46' H46C 109.5
H46A C46' H46C 109.5
H46B C46' H46C 109.5
C156 C151 C152 120.1(12)
C156 C151 N25 119.0(11)
C152 C151 N25 120.9(10)
C153 C152 C151 120.7(12)
C153 C152 H152 119.7
C151 C152 H152 119.7
C152 C153 C154 119.3(14)
C152 C153 H153 120.3
C154 C153 H153 120.3
O78 C154 C153 122.9(15)
O78 C154 C155 117.1(13)
C153 C154 C155 120.0(13)
C156 C155 C154 120.2(13)
C156 C155 H155 119.9
C154 C155 H155 119.9
C155 C156 C151 119.6(13)
C155 C156 H156 120.2
C151 C156 H156 120.2
O78 C157 H15A 109.5
O78 C157 H15B 109.5
H15A C157 H15B 109.5
O78 C157 H15C 109.5
H15A C157 H15C 109.5
H15B C157 H15C 109.5
N25 C158 C159 120.4(11)
N25 C158 H158 119.8
C159 C158 H158 119.8
N26 C159 C160 120.0(12)
N26 C159 C158 116.4(11)
C160 C159 C158 123.6(12)
C161 C160 C159 121.8(13)
C161 C160 H160 119.1
C159 C160 H160 119.1
C160 C161 C162 118.4(12)
C160 C161 H161 120.8
C162 C161 H161 120.8
C163 C162 C161 118.4(12)
C163 C162 C165 119.4(11)
C161 C162 C165 121.7(11)
N26 C163 C162 122.7(11)
N26 C163 H163 118.6
C162 C163 H163 118.6
N27 C164 C165 125.3(11)
N27 C164 H164 117.4
C165 C164 H164 117.4
C164 C165 C166 115.4(11)
C164 C165 C162 121.9(10)
C166 C165 C162 122.7(10)
C167 C166 C165 120.3(11)
C167 C166 H166 119.8
C165 C166 H166 119.8
C166 C167 C168 119.3(11)
C166 C167 H167 120.4
C168 C167 H167 120.4
N27 C168 C167 121.1(11)
N27 C168 C169 114.5(9)
C167 C168 C169 124.2(10)
N28 C169 C170 120.4(12)
N28 C169 C168 117.1(10)
C170 C169 C168 122.3(10)
C171 C170 C169 119.9(12)
C171 C170 H170 120.1
C169 C170 H170 120.1
C170 C171 C172 119.0(11)
C170 C171 H171 120.5
C172 C171 H171 120.5
C173 C172 C171 117.5(12)
C173 C172 C175 120.6(11)
C171 C172 C175 121.9(10)
N28 C173 C172 123.2(11)
N28 C173 H173 118.4
C172 C173 H173 118.4
N29 C174 C175 122.4(11)
N29 C174 H174 118.8
C175 C174 H174 118.8
C176 C175 C174 118.1(12)
C176 C175 C172 124.8(11)
C174 C175 C172 117.1(11)
C177 C176 C175 119.4(12)
C177 C176 H176 120.3
C175 C176 H176 120.3
C176 C177 C178 120.8(12)
C176 C177 H177 119.6
C178 C177 H177 119.6
N29 C178 C177 120.1(12)
N29 C178 C179 115.3(11)
C177 C178 C179 124.6(12)
N30 C179 C178 120.5(12)
N30 C179 H179 119.8
C178 C179 H179 119.8
C181 C180 C185 118.1(13)
C181 C180 N30 120.3(11)
C185 C180 N30 121.6(12)
C180 C181 C182 123.1(13)
C180 C181 H181 118.4
C182 C181 H181 118.4
C181 C182 C183 119.7(15)
C181 C182 H182 120.1
C183 C182 H182 120.1
O79 C183 C182 125.8(16)
O79 C183 C184 115.8(15)
C182 C183 C184 118.3(15)
C185 C184 C183 121.5(14)
C185 C184 H184 119.2
C183 C184 H184 119.2
C184 C185 C180 119.2(15)
C184 C185 H185 120.4
C180 C185 H185 120.4
O79 C186 H18A 109.5
O79 C186 H18B 109.5
H18A C186 H18B 109.5
O79 C186 H18C 109.5
H18A C186 H18C 109.5
H18B C186 H18C 109.5
C196 C191 C192 119.7(13)
C196 C191 N13 118.1(12)
C192 C191 N13 122.2(12)
C193 C192 C191 118.4(15)
C193 C192 H192 120.8
C191 C192 H192 120.8
C194 C193 C192 122.3(15)
C194 C193 H193 118.8
C192 C193 H193 118.8
C193 C194 C195 120.8(14)
C193 C194 O74 114.2(15)
C195 C194 O74 124.9(16)
C194 C195 C196 117.7(15)
C194 C195 H195 121.2
C196 C195 H195 121.2
C191 C196 C195 121.0(14)
C191 C196 H196 119.5
C195 C196 H196 119.5
O4 Cl1 O3 107.5(6)
O4 Cl1 O2 109.3(8)
O3 Cl1 O2 111.0(7)
O4 Cl1 O1 113.1(8)
O3 Cl1 O1 109.1(6)
O2 Cl1 O1 106.8(5)
O6 Cl2 O5 109.9(7)
O6 Cl2 O7 109.2(9)
O5 Cl2 O7 109.6(8)
O6 Cl2 O8 110.0(8)
O5 Cl2 O8 109.8(6)
O7 Cl2 O8 108.3(7)
O11 Cl3 O9 111.3(7)
O11 Cl3 O12 103.7(9)
O9 Cl3 O12 113.5(8)
O11 Cl3 O10 111.4(8)
O9 Cl3 O10 110.3(6)
O12 Cl3 O10 106.2(7)
O15 Cl4 O16 109.6(8)
O15 Cl4 O13 112.3(8)
O16 Cl4 O13 108.7(8)
O15 Cl4 O14 111.8(8)
O16 Cl4 O14 106.7(8)
O13 Cl4 O14 107.6(8)
O16 Cl4 O15' 112.9(10)
O16 Cl4 O14' 110.5(10)
O15' Cl4 O14' 107.5(9)
O16 Cl4 O13' 112.7(10)
O15' Cl4 O13' 106.4(9)
O14' Cl4 O13' 106.5(9)
O17 Cl5 O20 118.7(10)
O17 Cl5 O18 116.1(9)
O20 Cl5 O18 113.7(8)
O17 Cl5 O19 101.6(10)
O20 Cl5 O19 98.6(9)
O18 Cl5 O19 104.2(9)
O24' Cl6 O22' 114.2(14)
O21 Cl6 O23 111.7(9)
O21 Cl6 O24 113.3(9)
O23 Cl6 O24 113.4(9)
O24' Cl6 O23' 112.6(14)
O22' Cl6 O23' 108.3(14)
O24' Cl6 O21' 108.7(14)
O22' Cl6 O21' 107.8(14)
O23' Cl6 O21' 104.7(13)
O21 Cl6 O22 107.4(9)
O23 Cl6 O22 105.0(9)
O24 Cl6 O22 105.3(8)
O27 Cl7 O26 113.2(11)
O27 Cl7 O28 113.5(10)
O26' Cl7 O28 112.4(11)
O26 Cl7 O28 109.3(10)
O26' Cl7 O27' 108.0(14)
O28 Cl7 O27' 108.9(11)
O26' Cl7 O25' 112.0(13)
O28 Cl7 O25' 116.8(11)
O27' Cl7 O25' 97.3(13)
O27 Cl7 O25 109.3(11)
O26 Cl7 O25 106.3(11)
O28 Cl7 O25 104.7(9)
O31' Cl8 O32' 113.9(16)
O30 Cl8 O29 116.2(10)
O31' Cl8 O29 125.0(16)
O32' Cl8 O29 107.3(16)
O30 Cl8 O31 113.4(11)
O29 Cl8 O31 109.0(10)
O30 Cl8 O32 108.4(11)
O29 Cl8 O32 104.7(9)
O31 Cl8 O32 104.2(10)
O31' Cl8 O30' 103.3(14)
O32' Cl8 O30' 105.9(15)
O29 Cl8 O30' 98.7(16)
O35 Cl9 O33 109.6(13)
O35 Cl9 O36 113.5(13)
O33 Cl9 O36 110.1(10)
O35 Cl9 O34 102.3(14)
O33 Cl9 O34 106.7(14)
O36 Cl9 O34 114.2(16)
O38 Cl10 O37 113.1(12)
O38 Cl10 O39 111.6(13)
O37 Cl10 O39 107.8(12)
O38 Cl10 O40 108.4(12)
O37 Cl10 O40 107.0(12)
O39 Cl10 O40 108.8(12)
O38' Cl13 O37' 110.4(13)
O38' Cl13 O39' 114.1(14)
O37' Cl13 O39' 109.3(13)
O38' Cl13 O40' 107.2(12)
O37' Cl13 O40' 107.5(13)
O39' Cl13 O40' 108.1(13)
O41 Cl11 O45 125.2(14)
O41 Cl11 O43' 130.5(14)
O41 Cl11 O42 109.0(9)
O45 Cl11 O42 119.6(12)
O43' Cl11 O42 107.6(13)
O41 Cl11 O45' 99.4(13)
O43' Cl11 O45' 101.9(14)
O42 Cl11 O45' 105.4(11)
O41 Cl11 O43 88.3(12)
O45 Cl11 O43 100.2(15)
O42 Cl11 O43 106.5(11)
O48 Cl12 O47 110.2(14)
O48 Cl12 O46 109.0(14)
O47 Cl12 O46 111.2(14)
O48 Cl12 O49 108.7(14)
O47 Cl12 O49 107.0(14)
O46 Cl12 O49 110.7(14)
O46' Cl14 O49' 109.3(12)
O46' Cl14 O48' 111.8(13)
O49' Cl14 O48' 109.3(13)
O46' Cl14 O47' 110.6(13)
O49' Cl14 O47' 110.4(13)
O48' Cl14 O47' 105.3(12)
C4 O70 C7 118.4(12)
C33 O71 C36 118.2(10)
C44 O72 C47 116.0(14)
C73 O73 C76 117.5(10)
C77 O74 C194 114.3(15)
C103 O75 C106 117.8(11)
C114 O76 C117 118.0(11)
C154 O78 C157 119.6(12)
C183 O79 C186 115.2(13)
N1S C1S C2S 177(2)
C1S C2S H2S1 109.5
C1S C2S H2S2 109.5
H2S1 C2S H2S2 109.5
C1S C2S H2S3 109.5
H2S1 C2S H2S3 109.5
H2S2 C2S H2S3 109.5
N2S C3S C4S 179(2)
C3S C4S H4S1 109.5
C3S C4S H4S2 109.5
H4S1 C4S H4S2 109.5
C3S C4S H4S3 109.5
H4S1 C4S H4S3 109.5
H4S2 C4S H4S3 109.5
N3S C5S C6S 167(2)
C5S C6S H6S1 109.5
C5S C6S H6S2 109.5
H6S1 C6S H6S2 109.5
C5S C6S H6S3 109.5
H6S1 C6S H6S3 109.5
H6S2 C6S H6S3 109.5
N4S C7S C8S 162(3)
C7S C8S H8S1 109.5
C7S C8S H8S2 109.5
H8S1 C8S H8S2 109.5
C7S C8S H8S3 109.5
H8S1 C8S H8S3 109.5
H8S2 C8S H8S3 109.5
N5S C9S C10S 178(2)
C9S C10S H10D 109.5
C9S C10S H10E 109.5
H10D C10S H10E 109.5
C9S C10S H10F 109.5
H10D C10S H10F 109.5
H10E C10S H10F 109.5
N6S C11S C12S 180(3)
C11S C12S H12A 109.5
C11S C12S H12B 109.5
H12A C12S H12B 109.5
C11S C12S H12C 109.5
H12A C12S H12C 109.5
H12B C12S H12C 109.5
N7S C13S C14S 176.2(19)
C13S C14S H14A 109.5
C13S C14S H14B 109.5
H14A C14S H14B 109.5
C13S C14S H14C 109.5
H14A C14S H14C 109.5
H14B C14S H14C 109.5
N8S C15S C16S 178.9(17)
C15S C16S H16A 109.5
C15S C16S H16B 109.5
H16A C16S H16B 109.5
C15S C16S H16C 109.5
H16A C16S H16C 109.5
H16B C16S H16C 109.5
N9S C17S C18S 177(2)
C17S C18S H18D 109.5
C17S C18S H18E 109.5
H18D C18S H18E 109.5
C17S C18S H18F 109.5
H18D C18S H18F 109.5
H18E C18S H18F 109.5
N10S C19S C20S 180.0
C19S C20S H20A 110.3
C19S C20S H20B 110.3
H20A C20S H20B 108.7
C19S C20S H20C 110.3
H20A C20S H20C 108.6
H20B C20S H20C 108.6
N11S C21S C22S 180.0
C21S C22S H22A 110.3
C21S C22S H22B 110.3
H22A C22S H22B 108.6
C21S C22S H22C 110.3
H22A C22S H22C 108.7
H22B C22S H22C 108.6
N12S C23S C24S 180.0
C23S C24S H24A 110.3
C23S C24S H24B 110.3
H24A C24S H24B 108.6
C23S C24S H24C 110.3
H24A C24S H24C 108.6
H24B C24S H24C 108.6

loop_
_geom_bond_atom_site_label_1
_geom_bond_atom_site_label_2
_geom_bond_distance
Zn1 O61 1.932(7)
Zn1 N8 2.102(10)
Zn1 N1 2.108(9)
Zn1 N2 2.182(9)
Zn1 N7 2.236(9)
Zn2 O61 1.912(7)
Zn2 O60 1.916(8)
Zn2 N14 2.083(9)
Zn2 N13 2.110(10)
Zn3 O60 1.914(7)
Zn3 N20 2.086(9)
Zn3 N25 2.106(10)
Zn3 N19 2.178(9)
Zn3 N26 2.219(9)
Zn4 O63 1.904(8)
Zn4 N27 2.079(9)
Zn4 N22 2.112(9)
Zn4 N28 2.182(9)
Zn4 N21 2.195(9)
Zn5 O63 1.854(8)
Zn5 O62 1.870(7)
Zn5 N15 2.050(8)
Zn5 N16 2.059(8)
Zn6 O62 1.939(8)
Zn6 N10 2.096(9)
Zn6 N3 2.109(8)
Zn6 N9 2.169(8)
Zn6 N4 2.178(8)
Zn7 O65 1.941(7)
Zn7 N24 2.084(10)
Zn7 N29 2.084(9)
Zn7 N30 2.170(10)
Zn7 N23 2.214(9)
Zn8 O64 1.880(7)
Zn8 O65 1.894(7)
Zn8 N18 2.059(9)
Zn8 N17 2.075(8)
Zn9 O64 1.940(7)
Zn9 N5 2.048(9)
Zn9 N12 2.085(9)
Zn9 N6 2.194(9)
Zn9 N11 2.204(8)
N1 C8 1.259(13)
N1 C1 1.444(14)
N2 C13 1.343(13)
N2 C9 1.348(13)
N3 C14 1.321(13)
N3 C18 1.349(12)
N4 C23 1.340(13)
N4 C19 1.346(13)
N5 C24 1.329(13)
N5 C28 1.336(13)
N6 C29 1.268(13)
N6 C30 1.441(14)
N7 C48 1.260(15)
N7 C41 1.444(15)
N8 C53 1.313(14)
N8 C49 1.373(15)
N9 C58 1.332(13)
N9 C54 1.345(13)
N10 C63 1.319(13)
N10 C59 1.351(13)
N11 C64 1.316(13)
N11 C68 1.342(14)
N12 C69 1.275(13)
N12 C70 1.433(13)
N13 C78 1.261(14)
N13 C191 1.424(15)
N14 C83 1.320(13)
N14 C79 1.351(14)
N15 C84 1.345(13)
N15 C88 1.357(12)
N16 C93 1.326(12)
N16 C89 1.365(12)
N17 C94 1.322(13)
N17 C98 1.335(13)
N18 C99 1.275(13)
N18 C100 1.417(14)
N19 C118 1.273(14)
N19 C111 1.424(15)
N20 C123 1.314(14)
N20 C119 1.382(14)
N21 C124 1.349(14)
N21 C128 1.364(13)
N22 C133 1.323(13)
N22 C129 1.347(13)
N23 C134 1.337(14)
N23 C138 1.341(15)
N24 C139 1.256(16)
N24 C40' 1.456(16)
N24 C140 1.492(14)
N25 C158 1.282(14)
N25 C151 1.445(15)
N26 C163 1.330(14)
N26 C159 1.367(15)
N27 C164 1.306(14)
N27 C168 1.359(13)
N28 C173 1.312(14)
N28 C169 1.332(13)
N29 C174 1.336(14)
N29 C178 1.360(15)
N30 C179 1.266(15)
N30 C180 1.411(15)
O60 H60A 0.8900
O61 H61A 0.8900
O62 H62A 0.8900
O63 H63A 0.8900
O64 H64A 0.8900
O65 H65A 0.8900
C1 C6 1.383(15)
C1 C2 1.387(16)
C2 C3 1.375(16)
C2 H2 0.9500
C3 C4 1.396(18)
C3 H3 0.9500
C4 C5 1.386(18)
C4 O70 1.391(14)
C5 C6 1.384(16)
C5 H5 0.9500
C6 H6 0.9500
C7 O70 1.411(17)
C7 H7A 0.9800
C7 H7B 0.9800
C7 H7C 0.9800
C8 C9 1.450(15)
C8 H8 0.9500
C9 C10 1.370(16)
C10 C11 1.372(16)
C10 H10 0.9500
C11 C12 1.389(15)
C11 H11 0.9500
C12 C13 1.373(14)
C12 C15 1.477(15)
C13 H13 0.9500
C14 C15 1.406(15)
C14 H14 0.9500
C15 C16 1.372(15)
C16 C17 1.381(15)
C16 H16 0.9500
C17 C18 1.392(14)
C17 H17 0.9500
C18 C19 1.469(15)
C19 C20 1.370(14)
C20 C21 1.373(15)
C20 H20 0.9500
C21 C22 1.382(15)
C21 H21 0.9500
C22 C23 1.378(14)
C22 C25 1.477(15)
C23 H23 0.9500
C24 C25 1.392(14)
C24 H24 0.9500
C25 C26 1.390(14)
C26 C27 1.373(15)
C26 H26 0.9500
C27 C28 1.383(15)
C27 H27 0.9500
C28 C29 1.486(15)
C29 H29 0.9500
C30 C31 1.370(15)
C30 C35 1.371(16)
C31 C32 1.415(16)
C31 H31 0.9500
C32 C33 1.381(16)
C32 H32 0.9500
C33 C34 1.356(16)
C33 O71 1.362(14)
C34 C35 1.411(16)
C34 H34 0.9500
C35 H35 0.9500
C36 O71 1.427(15)
C36 H36A 0.9800
C36 H36B 0.9800
C36 H36C 0.9800
C41 C42 1.338(18)
C41 C46 1.427(18)
C42 C43 1.411(18)
C42 H42 0.9500
C43 C44 1.38(2)
C43 H43 0.9500
C44 O72 1.378(17)
C44 C45 1.42(2)
C45 C46 1.373(18)
C45 H45 0.9500
C46 H46 0.9500
C47 O72 1.44(2)
C47 H47A 0.9800
C47 H47B 0.9800
C47 H47C 0.9800
C48 C49 1.468(18)
C48 H48 0.9500
C49 C50 1.363(18)
C50 C51 1.394(19)
C50 H50 0.9500
C51 C52 1.364(17)
C51 H51 0.9500
C52 C53 1.386(16)
C52 C55 1.471(17)
C53 H53 0.9500
C54 C55 1.361(15)
C54 H54 0.9500
C55 C56 1.378(17)
C56 C57 1.377(18)
C56 H56 0.9500
C57 C58 1.382(16)
C57 H57 0.9500
C58 C59 1.474(15)
C59 C60 1.379(15)
C60 C61 1.388(15)
C60 H60 0.9500
C61 C62 1.386(14)
C61 H61 0.9500
C62 C63 1.388(14)
C62 C65 1.476(15)
C63 H63 0.9500
C64 C65 1.401(14)
C64 H64 0.9500
C65 C66 1.379(15)
C66 C67 1.390(15)
C66 H66 0.9500
C67 C68 1.408(15)
C67 H67 0.9500
C68 C69 1.456(15)
C69 H69 0.9500
C70 C71 1.364(15)
C70 C75 1.379(15)
C71 C72 1.391(16)
C71 H71 0.9500
C72 C73 1.365(17)
C72 H72 0.9500
C73 C74 1.377(16)
C73 O73 1.394(14)
C74 C75 1.389(15)
C74 H74 0.9500
C75 H75 0.9500
C76 O73 1.452(15)
C76 H76A 0.9800
C76 H76B 0.9800
C76 H76C 0.9800
C77 O74 1.39(2)
C77 H77A 0.9800
C77 H77B 0.9800
C77 H77C 0.9800
C78 C79 1.457(16)
C78 H78 0.9500
C79 C80 1.365(16)
C80 C81 1.382(16)
C80 H80 0.9500
C81 C82 1.400(15)
C81 H81 0.9500
C82 C83 1.409(15)
C82 C85 1.468(15)
C83 H83 0.9500
C84 C85 1.403(14)
C84 H84 0.9500
C85 C86 1.391(15)
C86 C87 1.365(15)
C86 H86 0.9500
C87 C88 1.378(14)
C87 H87 0.9500
C88 C89 1.463(15)
C89 C90 1.399(14)
C90 C91 1.384(15)
C90 H90 0.9500
C91 C92 1.379(14)
C91 H91 0.9500
C92 C93 1.389(14)
C92 C95 1.460(15)
C93 H93 0.9500
C94 C95 1.402(14)
C94 H94 0.9500
C95 C96 1.399(14)
C96 C97 1.381(14)
C96 H96 0.9500
C97 C98 1.398(15)
C97 H97 0.9500
C98 C99 1.461(15)
C99 H99 0.9500
C100 C105 1.377(16)
C100 C101 1.407(16)
C101 C102 1.382(17)
C101 H101 0.9500
C102 C103 1.369(18)
C102 H102 0.9500
C103 O75 1.344(14)
C103 C104 1.385(17)
C104 C105 1.381(16)
C104 H104 0.9500
C105 H105 0.9500
C106 O75 1.428(18)
C106 H10A 0.9800
C106 H10B 0.9800
C106 H10C 0.9800
C111 C116 1.366(16)
C111 C112 1.410(16)
C112 C113 1.373(18)
C112 H112 0.9500
C113 C114 1.338(18)
C113 H113 0.9500
C114 C115 1.383(17)
C114 O76 1.387(15)
C115 C116 1.368(16)
C115 H115 0.9500
C116 H116 0.9500
C117 O76 1.402(17)
C117 H11A 0.9800
C117 H11B 0.9800
C117 H11C 0.9800
C118 C119 1.427(16)
C118 H118 0.9500
C119 C120 1.379(16)
C120 C121 1.354(16)
C120 H120 0.9500
C121 C122 1.423(15)
C121 H121 0.9500
C122 C123 1.391(15)
C122 C125 1.455(16)
C123 H123 0.9500
C124 C125 1.405(15)
C124 H124 0.9500
C125 C126 1.391(16)
C126 C127 1.350(16)
C126 H126 0.9500
C127 C128 1.404(15)
C127 H127 0.9500
C128 C129 1.453(15)
C129 C130 1.400(15)
C130 C131 1.360(15)
C130 H130 0.9500
C131 C132 1.387(15)
C131 H131 0.9500
C132 C133 1.385(15)
C132 C135 1.475(16)
C133 H133 0.9500
C134 C135 1.393(15)
C134 H134 0.9500
C135 C136 1.394(16)
C136 C137 1.385(18)
C136 H136 0.9500
C137 C138 1.370(18)
C137 H137 0.9500
C138 C139 1.446(18)
C139 H139 0.9500
C140 C141 1.3681
C140 C145 1.3834
C141 C142 1.3821
C141 H141 0.9500
C142 C143 1.3853
C142 H142 0.9500
C143 O77 1.3697
C143 C144 1.3913
C144 C145 1.3867
C144 H144 0.9500
C145 H145 0.9500
O77 C146 1.500(19)
C146 H14D 0.9800
C146 H14E 0.9800
C146 H14F 0.9800
C40' C41' 1.3683
C40' C45' 1.3832
C41' C42' 1.3819
C41' H41' 0.9500
C42' C43' 1.3851
C42' H42' 0.9500
C43' O77' 1.3699
C43' C44' 1.3915
C44' C45' 1.3866
C44' H44' 0.9500
C45' H45' 0.9500
O77' C46' 1.54(2)
C46' H46A 0.9800
C46' H46B 0.9800
C46' H46C 0.9800
C151 C156 1.380(16)
C151 C152 1.391(17)
C152 C153 1.359(17)
C152 H152 0.9500
C153 C154 1.389(18)
C153 H153 0.9500
C154 O78 1.386(16)
C154 C155 1.39(2)
C155 C156 1.368(18)
C155 H155 0.9500
C156 H156 0.9500
C157 O78 1.429(19)
C157 H15A 0.9800
C157 H15B 0.9800
C157 H15C 0.9800
C158 C159 1.456(17)
C158 H158 0.9500
C159 C160 1.371(17)
C160 C161 1.336(17)
C160 H160 0.9500
C161 C162 1.392(17)
C161 H161 0.9500
C162 C163 1.377(15)
C162 C165 1.495(16)
C163 H163 0.9500
C164 C165 1.393(15)
C164 H164 0.9500
C165 C166 1.397(16)
C166 C167 1.375(17)
C166 H166 0.9500
C167 C168 1.380(16)
C167 H167 0.9500
C168 C169 1.492(16)
C169 C170 1.391(16)
C170 C171 1.365(18)
C170 H170 0.9500
C171 C172 1.393(17)
C171 H171 0.9500
C172 C173 1.380(15)
C172 C175 1.495(17)
C173 H173 0.9500
C174 C175 1.411(16)
C174 H174 0.9500
C175 C176 1.378(17)
C176 C177 1.356(18)
C176 H176 0.9500
C177 C178 1.401(17)
C177 H177 0.9500
C178 C179 1.449(17)
C179 H179 0.9500
C180 C181 1.360(17)
C180 C185 1.408(17)
C181 C182 1.371(18)
C181 H181 0.9500
C182 C183 1.377(19)
C182 H182 0.9500
C183 O79 1.340(17)
C183 C184 1.40(2)
C184 C185 1.38(2)
C184 H184 0.9500
C185 H185 0.9500
C186 O79 1.45(2)
C186 H18A 0.9800
C186 H18B 0.9800
C186 H18C 0.9800
C191 C196 1.356(18)
C191 C192 1.406(18)
C192 C193 1.361(18)
C192 H192 0.9500
C193 C194 1.35(2)
C193 H193 0.9500
C194 C195 1.37(2)
C194 O74 1.394(17)
C195 C196 1.416(19)
C195 H195 0.9500
C196 H196 0.9500
Cl1 O4 1.401(10)
Cl1 O3 1.418(8)
Cl1 O2 1.423(10)
Cl1 O1 1.424(9)
Cl2 O6 1.402(11)
Cl2 O5 1.409(10)
Cl2 O7 1.422(11)
Cl2 O8 1.434(10)
Cl3 O11 1.397(12)
Cl3 O9 1.406(10)
Cl3 O12 1.428(13)
Cl3 O10 1.429(9)
Cl4 O15 1.405(9)
Cl4 O16 1.422(7)
Cl4 O13 1.424(9)
Cl4 O14 1.436(9)
Cl4 O15' 1.446(12)
Cl4 O14' 1.447(12)
Cl4 O13' 1.458(12)
Cl5 O17 1.318(12)
Cl5 O20 1.388(12)
Cl5 O18 1.398(11)
Cl5 O19 1.526(15)
Cl6 O21 1.383(10)
Cl6 O24' 1.398(12)
Cl6 O22' 1.403(12)
Cl6 O23 1.415(10)
Cl6 O24 1.417(10)
Cl6 O23' 1.421(12)
Cl6 O21' 1.430(13)
Cl6 O22 1.440(10)
Cl7 O27 1.431(9)
Cl7 O26' 1.435(10)
Cl7 O26 1.436(9)
Cl7 O28 1.437(8)
Cl7 O27' 1.444(10)
Cl7 O25' 1.445(10)
Cl7 O25 1.448(9)
Cl8 O30 1.368(12)
Cl8 O31' 1.385(18)
Cl8 O32' 1.390(18)
Cl8 O29 1.391(9)
Cl8 O31 1.398(12)
Cl8 O32 1.445(12)
Cl8 O30' 1.461(18)
Cl9 O35 1.37(2)
Cl9 O33 1.463(15)
Cl9 O36 1.47(2)
Cl9 O34 1.57(3)
Cl10 O38 1.443(13)
Cl10 O37 1.447(12)
Cl10 O39 1.455(13)
Cl10 O40 1.458(13)
Cl13 O38' 1.442(13)
Cl13 O37' 1.447(13)
Cl13 O39' 1.452(13)
Cl13 O40' 1.459(13)
Cl11 O41 1.363(12)
Cl11 O45 1.430(15)
Cl11 O43' 1.434(16)
Cl11 O42 1.459(12)
Cl11 O45' 1.472(16)
Cl11 O43 1.481(16)
Cl12 O48 1.397(16)
Cl12 O47 1.404(16)
Cl12 O46 1.404(16)
Cl12 O49 1.406(16)
Cl14 O46' 1.386(15)
Cl14 O49' 1.398(15)
Cl14 O48' 1.403(15)
Cl14 O47' 1.410(15)
N1S C1S 1.131(17)
C1S C2S 1.48(2)
C2S H2S1 0.9800
C2S H2S2 0.9800
C2S H2S3 0.9800
N2S C3S 1.109(19)
C3S C4S 1.40(2)
C4S H4S1 0.9800
C4S H4S2 0.9800
C4S H4S3 0.9800
N3S C5S 1.16(2)
C5S C6S 1.47(2)
C6S H6S1 0.9800
C6S H6S2 0.9800
C6S H6S3 0.9800
N4S C7S 1.15(3)
C7S C8S 1.475(18)
C8S H8S1 0.9800
C8S H8S2 0.9800
C8S H8S3 0.9800
N5S C9S 1.107(17)
C9S C10S 1.45(2)
C10S H10D 0.9800
C10S H10E 0.9800
C10S H10F 0.9800
N6S C11S 1.11(2)
C11S C12S 1.45(2)
C12S H12A 0.9800
C12S H12B 0.9800
C12S H12C 0.9800
N7S C13S 1.067(17)
C13S C14S 1.52(2)
C14S H14A 0.9800
C14S H14B 0.9800
C14S H14C 0.9800
N8S C15S 1.116(14)
C15S C16S 1.469(18)
C16S H16A 0.9800
C16S H16B 0.9800
C16S H16C 0.9800
N9S C17S 1.096(17)
C17S C18S 1.45(2)
C18S H18D 0.9800
C18S H18E 0.9800
C18S H18F 0.9800
N10S C19S 1.1626
C19S C20S 1.4534
C20S H20A 1.0977
C20S H20B 1.0978
C20S H20C 1.0978
N11S C21S 1.1625
C21S C22S 1.4533
C22S H22A 1.0979
C22S H22B 1.0977
C22S H22C 1.0978
N12S C23S 1.1624
C23S C24S 1.4534
C24S H24A 1.0978
C24S H24B 1.0978
C24S H24C 1.0977

loop_
_geom_hbond_atom_site_label_D
_geom_hbond_atom_site_label_H
_geom_hbond_atom_site_label_A
_geom_hbond_distance_DH
_geom_hbond_distance_HA
_geom_hbond_distance_DA
_geom_hbond_angle_DHA
_geom_hbond_site_symmetry_A
O60 H60A O66 0.89 2.00 2.864(19) 162.1 .
O61 H61A O66 0.89 1.97 2.81(2) 155.3 .
O62 H62A O3 0.89 2.46 3.071(12) 126.6 1_655
O62 H62A O67 0.89 2.40 3.11(2) 137.7 1_655
O63 H63A O67 0.89 2.38 2.91(2) 118.0 1_655
O64 H64A O18 0.89 1.98 2.854(13) 168.9 1_665
O64 H64A Cl5 0.89 2.77 3.571(8) 150.7 1_665
O65 H65A O4 0.89 2.00 2.852(12) 160.7 1_655
O65 H65A Cl1 0.89 2.88 3.759(8) 172.0 1_655
O60 H60A O33 0.89 2.95 3.310(17) 105.9 .
O60 H60A O66 0.89 2.00 2.864(19) 162.1 .
O61 H61A O66 0.89 1.97 2.81(2) 155.3 .
O62 H62A O3 0.89 2.46 3.071(12) 126.6 1_655
O62 H62A O67 0.89 2.40 3.11(2) 137.7 1_655
O63 H63A O27' 0.89 2.37 3.21(2) 157.8 .
O63 H63A O67 0.89 2.38 2.91(2) 118.0 1_655
O64 H64A Cl5 0.89 2.77 3.571(8) 150.7 1_665
O64 H64A O18 0.89 1.98 2.854(13) 168.9 1_665

loop_
_geom_torsion_atom_site_label_1
_geom_torsion_atom_site_label_2
_geom_torsion_atom_site_label_3
_geom_torsion_atom_site_label_4
_geom_torsion
O63 Zn5 O62 Zn6 155.8(6)
N15 Zn5 O62 Zn6 15.2(8)
N16 Zn5 O62 Zn6 -76.6(7)
O62 Zn5 O63 Zn4 159.3(7)
N15 Zn5 O63 Zn4 -63.8(9)
N16 Zn5 O63 Zn4 29.5(9)
O65 Zn8 O64 Zn9 142.3(5)
N18 Zn8 O64 Zn9 -80.8(6)
N17 Zn8 O64 Zn9 10.4(6)
O64 Zn8 O65 Zn7 158.0(5)
N18 Zn8 O65 Zn7 21.1(7)
N17 Zn8 O65 Zn7 -69.2(7)
C8 N1 C1 C6 135.0(11)
Zn1 N1 C1 C6 -59.3(13)
C8 N1 C1 C2 -44.1(15)
Zn1 N1 C1 C2 121.6(10)
C6 C1 C2 C3 0.1(18)
N1 C1 C2 C3 179.1(11)
C1 C2 C3 C4 -2(2)
C2 C3 C4 C5 2(2)
C2 C3 C4 O70 179.5(12)
O70 C4 C5 C6 -177.8(12)
C3 C4 C5 C6 0(2)
C2 C1 C6 C5 1.4(17)
N1 C1 C6 C5 -177.6(10)
C4 C5 C6 C1 -1.4(18)
C1 N1 C8 C9 178.6(10)
Zn1 N1 C8 C9 11.0(14)
C13 N2 C9 C10 -1.5(16)
Zn1 N2 C9 C10 -178.7(9)
C13 N2 C9 C8 178.5(9)
Zn1 N2 C9 C8 1.2(12)
N1 C8 C9 N2 -8.4(16)
N1 C8 C9 C10 171.5(11)
N2 C9 C10 C11 2.9(19)
C8 C9 C10 C11 -177.0(11)
C9 C10 C11 C12 -1.4(19)
C10 C11 C12 C13 -1.3(17)
C10 C11 C12 C15 178.2(11)
C9 N2 C13 C12 -1.5(15)
Zn1 N2 C13 C12 175.2(8)
C11 C12 C13 N2 2.8(17)
C15 C12 C13 N2 -176.6(10)
C18 N3 C14 C15 -2.9(16)
Zn6 N3 C14 C15 178.3(8)
N3 C14 C15 C16 5.8(17)
N3 C14 C15 C12 -177.2(10)
C13 C12 C15 C16 -135.9(12)
C11 C12 C15 C16 44.6(17)
C13 C12 C15 C14 47.4(16)
C11 C12 C15 C14 -132.0(12)
C14 C15 C16 C17 -5.2(17)
C12 C15 C16 C17 178.0(11)
C15 C16 C17 C18 2.1(18)
C14 N3 C18 C17 -0.7(15)
Zn6 N3 C18 C17 178.2(8)
C14 N3 C18 C19 177.5(10)
Zn6 N3 C18 C19 -3.6(12)
C16 C17 C18 N3 1.1(17)
C16 C17 C18 C19 -177.0(11)
C23 N4 C19 C20 1.9(15)
Zn6 N4 C19 C20 177.2(9)
C23 N4 C19 C18 -176.0(9)
Zn6 N4 C19 C18 -0.6(12)
N3 C18 C19 N4 2.8(14)
C17 C18 C19 N4 -179.0(10)
N3 C18 C19 C20 -175.0(10)
C17 C18 C19 C20 3.1(17)
N4 C19 C20 C21 -0.9(17)
C18 C19 C20 C21 176.8(11)
C19 C20 C21 C22 -0.5(18)
C20 C21 C22 C23 0.8(16)
C20 C21 C22 C25 178.7(11)
C19 N4 C23 C22 -1.6(15)
Zn6 N4 C23 C22 -176.3(8)
C21 C22 C23 N4 0.3(16)
C25 C22 C23 N4 -177.6(10)
C28 N5 C24 C25 0.6(15)
Zn9 N5 C24 C25 -177.5(7)
N5 C24 C25 C26 2.3(15)
N5 C24 C25 C22 -178.9(9)
C23 C22 C25 C26 -148.5(10)
C21 C22 C25 C26 33.7(16)
C23 C22 C25 C24 32.7(15)
C21 C22 C25 C24 -145.1(11)
C24 C25 C26 C27 -3.5(15)
C22 C25 C26 C27 177.8(10)
C25 C26 C27 C28 2.0(16)
C24 N5 C28 C27 -2.2(15)
Zn9 N5 C28 C27 176.1(8)
C24 N5 C28 C29 177.5(9)
Zn9 N5 C28 C29 -4.2(12)
C26 C27 C28 N5 0.9(16)
C26 C27 C28 C29 -178.8(10)
C30 N6 C29 C28 -175.2(9)
Zn9 N6 C29 C28 2.6(12)
N5 C28 C29 N6 0.8(15)
C27 C28 C29 N6 -179.5(10)
C29 N6 C30 C31 17.8(16)
Zn9 N6 C30 C31 -159.7(8)
C29 N6 C30 C35 -162.7(11)
Zn9 N6 C30 C35 19.8(14)
C35 C30 C31 C32 -0.2(17)
N6 C30 C31 C32 179.3(10)
C30 C31 C32 C33 0.5(17)
C31 C32 C33 C34 -0.1(18)
C31 C32 C33 O71 179.6(11)
O71 C33 C34 C35 179.6(11)
C32 C33 C34 C35 -1(2)
C31 C30 C35 C34 -0.5(18)
N6 C30 C35 C34 179.9(10)
C33 C34 C35 C30 1.0(19)
C48 N7 C41 C42 145.5(14)
Zn1 N7 C41 C42 -33.1(18)
C48 N7 C41 C46 -38.3(18)
Zn1 N7 C41 C46 143.1(10)
C46 C41 C42 C43 -1(2)
N7 C41 C42 C43 175.1(12)
C41 C42 C43 C44 2(2)
C42 C43 C44 O72 -178.4(14)
C42 C43 C44 C45 -1(2)
O72 C44 C45 C46 178.0(13)
C43 C44 C45 C46 1(2)
C44 C45 C46 C41 0(2)
C42 C41 C46 C45 0(2)
N7 C41 C46 C45 -175.8(12)
C41 N7 C48 C49 175.1(13)
Zn1 N7 C48 C49 -6.0(18)
C53 N8 C49 C50 -3(2)
Zn1 N8 C49 C50 -175.6(14)
C53 N8 C49 C48 -178.4(13)
Zn1 N8 C49 C48 8.8(17)
N7 C48 C49 C50 -177.2(16)
N7 C48 C49 N8 -2(2)
N8 C49 C50 C51 2(3)
C48 C49 C50 C51 177.9(17)
C49 C50 C51 C52 0(3)
C50 C51 C52 C53 -2(2)
C50 C51 C52 C55 -179.4(16)
C49 N8 C53 C52 0.9(19)
Zn1 N8 C53 C52 172.2(10)
C51 C52 C53 N8 1(2)
C55 C52 C53 N8 179.1(12)
C58 N9 C54 C55 -4.9(17)
Zn6 N9 C54 C55 -176.4(9)
N9 C54 C55 C56 7(2)
N9 C54 C55 C52 -175.6(12)
C51 C52 C55 C54 -141.5(15)
C53 C52 C55 C54 41(2)
C51 C52 C55 C56 36(2)
C53 C52 C55 C56 -141.5(15)
C54 C55 C56 C57 -5(2)
C52 C55 C56 C57 177.6(16)
C55 C56 C57 C58 1(3)
C54 N9 C58 C57 1.0(18)
Zn6 N9 C58 C57 173.5(11)
C54 N9 C58 C59 -174.9(10)
Zn6 N9 C58 C59 -2.3(13)
C56 C57 C58 N9 1(2)
C56 C57 C58 C59 176.3(15)
C63 N10 C59 C60 -2.7(16)
Zn6 N10 C59 C60 179.9(9)
C63 N10 C59 C58 176.8(10)
Zn6 N10 C59 C58 -0.6(13)
N9 C58 C59 N10 2.0(16)
C57 C58 C59 N10 -173.7(13)
N9 C58 C59 C60 -178.5(11)
C57 C58 C59 C60 6(2)
N10 C59 C60 C61 2.2(18)
C58 C59 C60 C61 -177.3(12)
C59 C60 C61 C62 1.1(19)
C60 C61 C62 C63 -3.6(17)
C60 C61 C62 C65 177.5(11)
C59 N10 C63 C62 0.0(16)
Zn6 N10 C63 C62 177.0(8)
C61 C62 C63 N10 3.2(17)
C65 C62 C63 N10 -177.9(10)
C68 N11 C64 C65 -2.2(15)
Zn9 N11 C64 C65 178.8(7)
N11 C64 C65 C66 7.3(15)
N11 C64 C65 C62 -168.8(9)
C61 C62 C65 C66 51.4(16)
C63 C62 C65 C66 -127.4(12)
C61 C62 C65 C64 -132.9(12)
C63 C62 C65 C64 48.3(14)
C64 C65 C66 C67 -6.4(15)
C62 C65 C66 C67 169.4(10)
C65 C66 C67 C68 0.9(16)
C64 N11 C68 C67 -3.8(15)
Zn9 N11 C68 C67 175.4(8)
C64 N11 C68 C69 170.8(9)
Zn9 N11 C68 C69 -10.0(11)
C66 C67 C68 N11 4.4(16)
C66 C67 C68 C69 -169.8(10)
C70 N12 C69 C68 -173.1(9)
Zn9 N12 C69 C68 12.2(13)
N11 C68 C69 N12 -0.9(15)
C67 C68 C69 N12 173.7(10)
C69 N12 C70 C71 -44.6(15)
Zn9 N12 C70 C71 129.4(10)
C69 N12 C70 C75 132.2(11)
Zn9 N12 C70 C75 -53.9(13)
C75 C70 C71 C72 -0.4(17)
N12 C70 C71 C72 176.2(11)
C70 C71 C72 C73 -0.9(19)
C71 C72 C73 C74 0.9(19)
C71 C72 C73 O73 -177.7(11)
C72 C73 C74 C75 0.5(18)
O73 C73 C74 C75 178.9(10)
C71 C70 C75 C74 1.7(17)
N12 C70 C75 C74 -175.1(10)
C73 C74 C75 C70 -1.7(17)
C191 N13 C78 C79 177.4(11)
Zn2 N13 C78 C79 -1.7(15)
C83 N14 C79 C80 4.1(17)
Zn2 N14 C79 C80 178.7(10)
C83 N14 C79 C78 -178.9(10)
Zn2 N14 C79 C78 -4.3(12)
N13 C78 C79 N14 4.2(17)
N13 C78 C79 C80 -178.9(12)
N14 C79 C80 C81 -3.5(19)
C78 C79 C80 C81 179.8(12)
C79 C80 C81 C82 1.8(19)
C80 C81 C82 C83 -0.7(17)
C80 C81 C82 C85 -179.1(11)
C79 N14 C83 C82 -3.1(16)
Zn2 N14 C83 C82 -176.7(8)
C81 C82 C83 N14 1.4(17)
C85 C82 C83 N14 179.8(10)
C88 N15 C84 C85 2.0(16)
Zn5 N15 C84 C85 -176.9(8)
N15 C84 C85 C86 0.2(16)
N15 C84 C85 C82 -177.0(10)
C81 C82 C85 C86 29.0(17)
C83 C82 C85 C86 -149.3(11)
C81 C82 C85 C84 -153.9(11)
C83 C82 C85 C84 27.8(17)
C84 C85 C86 C87 -1.0(17)
C82 C85 C86 C87 176.2(11)
C85 C86 C87 C88 -0.3(18)
C84 N15 C88 C87 -3.2(15)
Zn5 N15 C88 C87 175.8(8)
C84 N15 C88 C89 178.9(9)
Zn5 N15 C88 C89 -2.1(11)
C86 C87 C88 N15 2.5(17)
C86 C87 C88 C89 -179.9(11)
C93 N16 C89 C90 -4.6(15)
Zn5 N16 C89 C90 176.2(8)
C93 N16 C89 C88 176.8(9)
Zn5 N16 C89 C88 -2.4(11)
N15 C88 C89 N16 3.0(14)
C87 C88 C89 N16 -174.7(10)
N15 C88 C89 C90 -175.5(10)
C87 C88 C89 C90 6.8(17)
N16 C89 C90 C91 4.4(16)
C88 C89 C90 C91 -177.1(10)
C89 C90 C91 C92 -0.3(16)
C90 C91 C92 C93 -3.4(15)
C90 C91 C92 C95 174.9(10)
C89 N16 C93 C92 0.7(15)
Zn5 N16 C93 C92 179.8(7)
C91 C92 C93 N16 3.3(16)
C95 C92 C93 N16 -175.0(10)
C98 N17 C94 C95 1.4(15)
Zn8 N17 C94 C95 -179.1(7)
N17 C94 C95 C96 0.1(15)
N17 C94 C95 C92 179.9(9)
C91 C92 C95 C96 34.3(16)
C93 C92 C95 C96 -147.4(10)
C91 C92 C95 C94 -145.5(10)
C93 C92 C95 C94 32.7(15)
C94 C95 C96 C97 -0.4(15)
C92 C95 C96 C97 179.8(10)
C95 C96 C97 C98 -0.7(16)
C94 N17 C98 C97 -2.6(15)
Zn8 N17 C98 C97 177.9(8)
C94 N17 C98 C99 178.2(9)
Zn8 N17 C98 C99 -1.4(11)
C96 C97 C98 N17 2.2(16)
C96 C97 C98 C99 -178.6(10)
C100 N18 C99 C98 178.8(9)
Zn8 N18 C99 C98 0.1(12)
N17 C98 C99 N18 0.9(15)
C97 C98 C99 N18 -178.3(10)
C99 N18 C100 C105 -154.3(11)
Zn8 N18 C100 C105 24.3(14)
C99 N18 C100 C101 26.8(16)
Zn8 N18 C100 C101 -154.6(9)
C105 C100 C101 C102 2.7(18)
N18 C100 C101 C102 -178.4(11)
C100 C101 C102 C103 -1(2)
C101 C102 C103 O75 179.1(12)
C101 C102 C103 C104 0(2)
O75 C103 C104 C105 179.8(12)
C102 C103 C104 C105 -1(2)
C101 C100 C105 C104 -3.9(17)
N18 C100 C105 C104 177.1(10)
C103 C104 C105 C100 3.0(19)
C118 N19 C111 C116 173.0(11)
Zn3 N19 C111 C116 -9.1(15)
C118 N19 C111 C112 -9.5(19)
Zn3 N19 C111 C112 168.4(9)
C116 C111 C112 C113 2.4(19)
N19 C111 C112 C113 -175.2(12)
C111 C112 C113 C114 1(2)
C112 C113 C114 C115 -2(2)
C112 C113 C114 O76 177.2(12)
C113 C114 C115 C116 0(2)
O76 C114 C115 C116 -179.2(12)
C112 C111 C116 C115 -4.4(18)
N19 C111 C116 C115 173.2(11)
C114 C115 C116 C111 3.3(19)
C111 N19 C118 C119 179.6(10)
Zn3 N19 C118 C119 1.5(14)
C123 N20 C119 C120 -3.7(16)
Zn3 N20 C119 C120 -179.5(9)
C123 N20 C119 C118 176.5(10)
Zn3 N20 C119 C118 0.7(12)
N19 C118 C119 C120 178.7(11)
N19 C118 C119 N20 -1.5(16)
N20 C119 C120 C121 3.0(18)
C118 C119 C120 C121 -177.2(12)
C119 C120 C121 C122 0.2(19)
C120 C121 C122 C123 -2.6(17)
C120 C121 C122 C125 176.6(12)
C119 N20 C123 C122 1.2(17)
Zn3 N20 C123 C122 176.3(8)
C121 C122 C123 N20 1.9(17)
C125 C122 C123 N20 -177.3(11)
C128 N21 C124 C125 -3.3(16)
Zn4 N21 C124 C125 178.0(8)
N21 C124 C125 C126 3.8(16)
N21 C124 C125 C122 -176.9(10)
C123 C122 C125 C126 -143.6(12)
C121 C122 C125 C126 37.3(18)
C123 C122 C125 C124 37.2(17)
C121 C122 C125 C124 -141.9(12)
C124 C125 C126 C127 -2.9(17)
C122 C125 C126 C127 177.9(12)
C125 C126 C127 C128 1.5(19)
C124 N21 C128 C127 1.7(15)
Zn4 N21 C128 C127 -179.4(8)
C124 N21 C128 C129 -173.5(10)
Zn4 N21 C128 C129 5.4(12)
C126 C127 C128 N21 -0.8(18)
C126 C127 C128 C129 173.7(11)
C133 N22 C129 C130 -3.7(16)
Zn4 N22 C129 C130 -174.8(8)
C133 N22 C129 C128 173.2(10)
Zn4 N22 C129 C128 2.1(13)
N21 C128 C129 N22 -5.1(15)
C127 C128 C129 N22 -179.9(11)
N21 C128 C129 C130 171.7(10)
C127 C128 C129 C130 -3.1(18)
N22 C129 C130 C131 3.3(16)
C128 C129 C130 C131 -173.5(11)
C129 C130 C131 C132 -0.1(17)
C130 C131 C132 C133 -2.6(16)
C130 C131 C132 C135 174.8(11)
C129 N22 C133 C132 0.9(17)
Zn4 N22 C133 C132 171.2(8)
C131 C132 C133 N22 2.3(17)
C135 C132 C133 N22 -175.2(10)
C138 N23 C134 C135 -2.6(16)
Zn7 N23 C134 C135 177.2(8)
N23 C134 C135 C136 4.7(16)
N23 C134 C135 C132 -174.5(10)
C133 C132 C135 C134 40.5(15)
C131 C132 C135 C134 -136.9(12)
C133 C132 C135 C136 -138.7(12)
C131 C132 C135 C136 43.9(17)
C134 C135 C136 C137 -2.6(17)
C132 C135 C136 C137 176.6(11)
C135 C136 C137 C138 -1(2)
C134 N23 C138 C137 -1.8(18)
Zn7 N23 C138 C137 178.4(10)
C134 N23 C138 C139 178.1(10)
Zn7 N23 C138 C139 -1.7(13)
C136 C137 C138 N23 4(2)
C136 C137 C138 C139 -176.2(13)
C40' N24 C139 C138 -171.8(15)
C140 N24 C139 C138 178.4(12)
Zn7 N24 C139 C138 0.6(17)
N23 C138 C139 N24 0.8(19)
C137 C138 C139 N24 -179.2(13)
C139 N24 C140 C141 -97.6(14)
Zn7 N24 C140 C141 80.0(12)
C139 N24 C140 C145 78.1(16)
Zn7 N24 C140 C145 -104.2(12)
C145 C140 C141 C142 0.1
N24 C140 C141 C142 176.0(12)
C140 C141 C142 C143 0.6
C141 C142 C143 O77 178.1
C141 C142 C143 C144 -1.0
O77 C143 C144 C145 -178.4
C142 C143 C144 C145 0.8
C141 C140 C145 C144 -0.3
N24 C140 C145 C144 -176.0(13)
C143 C144 C145 C140 -0.1
C142 C143 O77 C146 -168(3)
C144 C143 O77 C146 11(3)
C139 N24 C40' C41' -70.6(18)
Zn7 N24 C40' C41' 117.6(13)
C139 N24 C40' C45' 116.1(16)
Zn7 N24 C40' C45' -55.7(18)
C45' C40' C41' C42' 0.1
N24 C40' C41' C42' -173.3(17)
C40' C41' C42' C43' 0.6
C41' C42' C43' O77' 178.1
C41' C42' C43' C44' -1.0
O77' C43' C44' C45' -178.4
C42' C43' C44' C45' 0.8
C41' C40' C45' C44' -0.3
N24 C40' C45' C44' 172.9(17)
C43' C44' C45' C40' -0.1
C42' C43' O77' C46' 62(4)
C44' C43' O77' C46' -119(4)
C158 N25 C151 C156 131.5(12)
Zn3 N25 C151 C156 -60.8(14)
C158 N25 C151 C152 -48.8(16)
Zn3 N25 C151 C152 118.9(11)
C156 C151 C152 C153 3(2)
N25 C151 C152 C153 -177.1(12)
C151 C152 C153 C154 0(2)
C152 C153 C154 O78 175.6(13)
C152 C153 C154 C155 -3(2)
O78 C154 C155 C156 -175.0(12)
C153 C154 C155 C156 3(2)
C154 C155 C156 C151 -1(2)
C152 C151 C156 C155 -2.0(19)
N25 C151 C156 C155 177.8(12)
C151 N25 C158 C159 178.2(10)
Zn3 N25 C158 C159 9.1(14)
C163 N26 C159 C160 -1.1(17)
Zn3 N26 C159 C160 -176.7(10)
C163 N26 C159 C158 177.9(10)
Zn3 N26 C159 C158 2.4(12)
N25 C158 C159 N26 -7.9(17)
N25 C158 C159 C160 171.2(12)
N26 C159 C160 C161 5(2)
C158 C159 C160 C161 -174.2(12)
C159 C160 C161 C162 -6(2)
C160 C161 C162 C163 4.2(18)
C160 C161 C162 C165 176.3(11)
C159 N26 C163 C162 -0.8(16)
Zn3 N26 C163 C162 173.7(8)
C161 C162 C163 N26 -0.8(17)
C165 C162 C163 N26 -173.1(10)
C168 N27 C164 C165 -1.2(17)
Zn4 N27 C164 C165 174.7(9)
N27 C164 C165 C166 5.0(18)
N27 C164 C165 C162 -175.1(11)
C163 C162 C165 C164 42.2(16)
C161 C162 C165 C164 -129.9(13)
C163 C162 C165 C166 -137.9(12)
C161 C162 C165 C166 50.0(17)
C164 C165 C166 C167 -4.3(18)
C162 C165 C166 C167 175.8(12)
C165 C166 C167 C168 0(2)
C164 N27 C168 C167 -3.5(17)
Zn4 N27 C168 C167 -179.6(9)
C164 N27 C168 C169 172.4(10)
Zn4 N27 C168 C169 -3.7(13)
C166 C167 C168 N27 3.9(19)
C166 C167 C168 C169 -171.5(12)
C173 N28 C169 C170 -0.3(17)
Zn4 N28 C169 C170 178.5(10)
C173 N28 C169 C168 -174.9(10)
Zn4 N28 C169 C168 3.9(13)
N27 C168 C169 N28 -0.3(15)
C167 C168 C169 N28 175.4(12)
N27 C168 C169 C170 -174.8(12)
C167 C168 C169 C170 1(2)
N28 C169 C170 C171 2(2)
C168 C169 C170 C171 176.6(13)
C169 C170 C171 C172 -1(2)
C170 C171 C172 C173 -1(2)
C170 C171 C172 C175 -177.6(13)
C169 N28 C173 C172 -2.6(17)
Zn4 N28 C173 C172 178.8(9)
C171 C172 C173 N28 3.4(19)
C175 C172 C173 N28 179.8(11)
C178 N29 C174 C175 -0.1(17)
Zn7 N29 C174 C175 172.1(8)
N29 C174 C175 C176 3.3(18)
N29 C174 C175 C172 -178.2(11)
C173 C172 C175 C176 -136.9(13)
C171 C172 C175 C176 39(2)
C173 C172 C175 C174 44.8(17)
C171 C172 C175 C174 -139.0(13)
C174 C175 C176 C177 -3(2)
C172 C175 C176 C177 178.8(13)
C175 C176 C177 C178 -1(2)
C174 N29 C178 C177 -3.4(18)
Zn7 N29 C178 C177 -176.6(10)
C174 N29 C178 C179 178.3(11)
Zn7 N29 C178 C179 5.2(14)
C176 C177 C178 N29 4(2)
C176 C177 C178 C179 -178.1(13)
C180 N30 C179 C178 -178.6(11)
Zn7 N30 C179 C178 -0.8(15)
N29 C178 C179 N30 -2.9(18)
C177 C178 C179 N30 178.9(13)
C179 N30 C180 C181 135.7(13)
Zn7 N30 C180 C181 -41.8(16)
C179 N30 C180 C185 -44.7(18)
Zn7 N30 C180 C185 137.8(11)
C185 C180 C181 C182 -1(2)
N30 C180 C181 C182 179.0(12)
C180 C181 C182 C183 -1(2)
C181 C182 C183 O79 -177.3(14)
C181 C182 C183 C184 0(2)
O79 C183 C184 C185 179.7(14)
C182 C183 C184 C185 2(2)
C183 C184 C185 C180 -3(2)
C181 C180 C185 C184 3(2)
N30 C180 C185 C184 -177.0(14)
C78 N13 C191 C196 165.8(13)
Zn2 N13 C191 C196 -15.3(16)
C78 N13 C191 C192 -16.1(19)
Zn2 N13 C191 C192 162.8(10)
C196 C191 C192 C193 -2(2)
N13 C191 C192 C193 -179.7(12)
C191 C192 C193 C194 -2(2)
C192 C193 C194 C195 4(3)
C192 C193 C194 O74 -179.7(13)
C193 C194 C195 C196 -3(2)
O74 C194 C195 C196 -178.5(14)
C192 C191 C196 C195 3(2)
N13 C191 C196 C195 -179.0(13)
C194 C195 C196 C191 -1(2)
C5 C4 O70 C7 6(2)
C3 C4 O70 C7 -171.8(13)
C34 C33 O71 C36 -176.4(12)
C32 C33 O71 C36 3.9(18)
C43 C44 O72 C47 6(2)
C45 C44 O72 C47 -171.1(16)
C72 C73 O73 C76 177.2(11)
C74 C73 O73 C76 -1.3(17)
C193 C194 O74 C77 -176.4(16)
C195 C194 O74 C77 0(2)
C102 C103 O75 C106 -175.5(14)
C104 C103 O75 C106 4(2)
C113 C114 O76 C117 -178.8(14)
C115 C114 O76 C117 0(2)
C153 C154 O78 C157 8(2)
C155 C154 O78 C157 -173.2(14)
C182 C183 O79 C186 4(2)
C184 C183 O79 C186 -173.0(15)
